data_7124418
loop_
_publ_author_name
'starck, matthieu'
'MacKenzie, Lewis Edward'
'Batsanov, Andrei Stepanovich'
'Parker, David'
'Pal, Robert'

_publ_section_title
;
 Excitation modulation of Eu:BPEPC based complexes as low-energy reference
 standards for circularly polarised luminescence (CPL).
;
_journal_name_full 'Chemical Communications'
_journal_paper_doi 10.1039/C9CC07290J
_journal_year 2019
_chemical_absolute_configuration ad
_chemical_formula_moiety 'C96 H87 Eu N9 O9 3+, 3(Cl 1-), C5 H12 O, 4.5(C H4 O), 0.5(H2 O)'
_chemical_formula_sum 'C105.5 H118 Cl3 Eu N9 O15'
_chemical_formula_weight 2010.39
_space_group_crystal_system monoclinic
_space_group_IT_number 4
_space_group_name_Hall 'P 2yb'
_space_group_name_H-M_alt 'P 1 21 1'
_atom_sites_solution_hydrogens mixed
_atom_sites_solution_primary dual
_audit_creation_date 2019-08-22
_audit_creation_method
;
Olex2 1.3-alpha
(compiled 2019.08.16 svn.r3652 for OlexSys, GUI svn.r5895)
;
_audit_update_record
;
2019-09-10 deposited with the CCDC.	2019-10-31 downloaded from the CCDC.
;
_cell_angle_alpha 90
_cell_angle_beta 101.7747(18)
_cell_angle_gamma 90
_cell_formula_units_Z 4
_cell_length_a 19.9608(11)
_cell_length_b 23.1000(12)
_cell_length_c 22.9095(13)
_cell_measurement_reflns_used 9275
_cell_measurement_temperature 120
_cell_measurement_theta_max 28.69
_cell_measurement_theta_min 2.32
_cell_volume 10341.2(10)
_computing_cell_refinement 'SAINT v8.38A (Bruker, 2017)'
_computing_data_collection 'APEX3 v.2016.1-0 (Bruker, 2016)'
_computing_data_reduction 'SAINT v8.38A (Bruker, 2017)'
_computing_molecular_graphics 'Olex2 1.3-alpha (Dolomanov et al., 2009)'
_computing_publication_material 'Olex2 1.3-alpha (Dolomanov et al., 2009)'
_computing_structure_refinement 'ShelXL 2018/3 multi-CPU (Sheldrick, 2015a)'
_computing_structure_solution 'ShelXT 2018/2 (Sheldrick, 2015)'
_diffrn_ambient_temperature 120
_diffrn_detector 'Bruker PHOTON 100 CMOS'
_diffrn_detector_area_resol_mean 10.4
_diffrn_detector_type 'CMOS sensor'
_diffrn_measured_fraction_theta_full 0.999
_diffrn_measured_fraction_theta_max 0.996
_diffrn_measurement_device '3-circle area detector diffractometer'
_diffrn_measurement_device_type 'Bruker D8 Venture'
_diffrn_measurement_method '\f and \w scans'
_diffrn_radiation_monochromator 'focusing mirrors'
_diffrn_radiation_probe x-ray
_diffrn_radiation_type MoK\a
_diffrn_radiation_wavelength 0.71073
_diffrn_reflns_av_R_equivalents 0.0582
_diffrn_reflns_av_unetI/netI 0.0711
_diffrn_reflns_Laue_measured_fraction_full 0.999
_diffrn_reflns_Laue_measured_fraction_max 0.996
_diffrn_reflns_limit_h_max 28
_diffrn_reflns_limit_h_min -27
_diffrn_reflns_limit_k_max 32
_diffrn_reflns_limit_k_min -32
_diffrn_reflns_limit_l_max 32
_diffrn_reflns_limit_l_min -32
_diffrn_reflns_number 233259
_diffrn_reflns_point_group_measured_fraction_full 0.999
_diffrn_reflns_point_group_measured_fraction_max 0.995
_diffrn_reflns_theta_full 25.242
_diffrn_reflns_theta_max 30.168
_diffrn_reflns_theta_min 2.048
_diffrn_source 'microfocus sealed X-ray tube'
_diffrn_source_type 'Incoatec I\mS microsource'
_diffrn_standards_number 0
_exptl_absorpt_coefficient_mu 0.750
_exptl_absorpt_correction_T_max 0.9799
_exptl_absorpt_correction_T_min 0.8313
_exptl_absorpt_correction_type numerical
_exptl_absorpt_process_details
;
 SADABS-2016/2 (Krause et al., 2015) was used for absorption correction. 
  wR2(int) was 0.1445 before and 0.0466 after correction. The Ratio 
  of minimum to maximum transmission is 0.8484. The \l/2 correction 
  factor is Not present.
;
_exptl_crystal_colour colourless
_exptl_crystal_colour_primary colourless
_exptl_crystal_density_diffrn 1.291
_exptl_crystal_description prism
_exptl_crystal_F_000 4192
_exptl_crystal_preparation 'Magnetic properties'
_exptl_crystal_recrystallization_method 'Re-crystallisation from solvent: MeOH, MeOBu-t'
_exptl_crystal_size_max 0.431
_exptl_crystal_size_mid 0.094
_exptl_crystal_size_min 0.083
_refine_diff_density_max 0.610
_refine_diff_density_min -0.496
_refine_diff_density_rms 0.080
_refine_ls_abs_structure_details
;
 Flack x determined using 20334 quotients [(I+)-(I-)]/[(I+)+(I-)]
 (Parsons et al., 2013). 
 x = -0.021(4) by classical fit to all intensities. 
 Hooft parameter y = -0.0113(14).
;
_refine_ls_abs_structure_Flack -0.0231(15)
_refine_ls_extinction_coef 0.00016(5)
_refine_ls_extinction_expression Fc^*^=kFc[1+0.001xFc^2^\l^3^/sin(2\q)]^-1/4^
_refine_ls_extinction_method 'SHELXL-2018/3 (Sheldrick, 2015a)'
_refine_ls_goodness_of_fit_ref 1.012
_refine_ls_hydrogen_treatment constr
_refine_ls_matrix_type full
_refine_ls_number_parameters 2559
_refine_ls_number_reflns 60952
_refine_ls_number_restraints 78
_refine_ls_restrained_S_all 1.012
_refine_ls_R_factor_all 0.0621
_refine_ls_R_factor_gt 0.0389
_refine_ls_shift/su_max 0.008
_refine_ls_shift/su_mean 0.000
_refine_ls_structure_factor_coef Fsqd
_refine_ls_weighting_details 'w=1/[\s^2^(Fo^2^)+(0.0396P)^2^] where P=(Fo^2^+2Fc^2^)/3'
_refine_ls_weighting_scheme calc
_refine_ls_wR_factor_gt 0.0739
_refine_ls_wR_factor_ref 0.0795
_reflns_Friedel_coverage 0.952
_reflns_Friedel_fraction_full 0.999
_reflns_Friedel_fraction_max 0.993
_reflns_number_gt 49312
_reflns_number_total 60952
_reflns_threshold_expression 'I > 2\s(I)'
_cod_data_source_file c9cc07290j2.cif
_cod_data_source_block Eu(RR-L)3Cl3_19s028
_cod_depositor_comments
;
The following automatic conversions were performed:

data item '_diffrn_radiation_probe' value 'X-ray' was changed to
'x-ray' in accordance with the
/home/data/users/saulius/crontab/automatic-downloads/rss-feeds/RSC/lib/dictionaries/cif_core.dic
dictionary named 'cif_core.dic' version 2.4.2 last updated on
2011-04-26.

Automatic conversion script
Id: cif_fix_values 6909 2019-04-08 15:41:33Z antanas 
;
_cod_database_code 7124418
_shelx_shelxl_version_number 2018/3
_shelx_space_group_comment
;
The symmetry employed for this shelxl refinement is uniquely defined
by the following loop, which should always be used as a source of
symmetry information in preference to the above space-group names.
They are only intended as comments.
;
_shelx_estimated_absorpt_t_max 0.940
_shelx_estimated_absorpt_t_min 0.738
_olex2_refinement_description
;
1. Fixed Uiso
 At 1.2 times of:
  All C(H) groups, All N(H) groups, All N(H,H) groups
 At 1.5 times of:
  All C(H,H,H) groups, All C(H,H,H,H,H,H) groups, All O(H) groups, All O(H,H)
  groups
2. Restrained distances
 C18S-C18T = C18T-O10T = O10S-C18S
 1.4 with sigma of 0.01
 C89B-C88B \\sim C89-C88
 with sigma of 0.02
 C95-C90 \\sim C91-C90
 with sigma of 0.02
 O9T-C17S \\sim O9S-C17S
 with sigma of 0.02
 O11T-C19S \\sim O11S-C19S
 with sigma of 0.02
 O11S-C19S \\sim O11T-C19S
 with sigma of 0.02
 C92-C91 \\sim C95-C94
 with sigma of 0.02
 C93-C92 \\sim C94-C93
 with sigma of 0.02
3. Uiso/Uaniso restraints and constraints
C88B \\sim C88: within 2A with sigma of 0.04 and sigma for terminal atoms of
0.08 within 2A
C42B \\sim C42: within 2A with sigma of 0.04 and sigma for terminal atoms of
0.08 within 2A
O11T \\sim O11S: within 2A with sigma of 0.04 and sigma for terminal atoms of
0.08 within 2A
C18T \\sim C18S: within 2A with sigma of 0.04 and sigma for terminal atoms of
0.08 within 2A
C89 \\sim C89B: within 2A with sigma of 0.04 and sigma for terminal atoms of
0.08 within 2A
O12S \\sim O12T: within 2A with sigma of 0.04 and sigma for terminal atoms of
0.08 within 2A
Cl3 \\sim Cl3B: within 2A with sigma of 0.04 and sigma for terminal atoms of
0.08 within 2A
C94 \\sim C94B: within 2A with sigma of 0.04 and sigma for terminal atoms of
0.08 within 2A
C95 \\sim C95B: within 2A with sigma of 0.04 and sigma for terminal atoms of
0.08 within 2A
C90 \\sim C90B: within 2A with sigma of 0.04 and sigma for terminal atoms of
0.08 within 2A
C91 \\sim C91B: within 2A with sigma of 0.04 and sigma for terminal atoms of
0.08 within 2A
C92 \\sim C92B: within 2A with sigma of 0.04 and sigma for terminal atoms of
0.08 within 2A
C91' \\sim C91D: within 2A with sigma of 0.04 and sigma for terminal atoms of
0.08 within 2A
C92' \\sim C92D: within 2A with sigma of 0.04 and sigma for terminal atoms of
0.08 within 2A
Uanis(C93) = Uanis(C93B)
Uanis(C42B) = Uanis(C42)
Uiso(C89B) = Uiso(C89)
Uanis(C22') = Uanis(C21D)
Uanis(C90') = Uanis(C90D)
Uiso(C88B) = Uiso(C88)
4. Others
 Fixed Sof: H9B(0.4) H9A(0.6) O8(0.75) C42(0.75) C43(0.75) H43(0.75) C44(0.75)
 H44(0.75) C45(0.75) C46(0.75) H46(0.75) C47(0.75) H47(0.75) C64(0.75)
 H64A(0.75) H64B(0.75) H64C(0.75) C88(0.6) H88(0.6) C89(0.6) H89A(0.6)
 H89B(0.6) H89C(0.6) C90(0.6) C91(0.6) H91(0.6) C92(0.6) H92(0.6) C93(0.6)
 H93(0.6) C94(0.6) H94(0.6) C95(0.6) H95(0.6) O8B(0.25) C45B(0.25) C44B(0.25)
 H44B(0.25) C43B(0.25) H43B(0.25) C42B(0.25) C47B(0.25) H47B(0.25) C46B(0.25)
 H46B(0.25) C64B(0.25) H64D(0.25) H64E(0.25) H64F(0.25) C88B(0.4) H88B(0.4)
 C89B(0.4) H89D(0.4) H89E(0.4) H89F(0.4) C90B(0.4) C95B(0.4) H95B(0.4)
 C94B(0.4) H94B(0.4) C93B(0.4) H93B(0.4) C92B(0.4) H92B(0.4) C91B(0.4)
 H91B(0.4) C18'(0.85) C19'(0.85) H19'(0.85) C20'(0.85) H20'(0.85) C21'(0.85)
 H21'(0.85) C22'(0.85) H22'(0.85) C23'(0.85) H23'(0.85) C90'(0.85) C91'(0.85)
 H91'(0.85) C92'(0.85) H92'(0.85) C93'(0.85) H93'(0.85) C94'(0.85) H94'(0.85)
 C95'(0.85) H95'(0.85) C18D(0.15) C23D(0.15) H23D(0.15) C22D(0.15) H22D(0.15)
 C21D(0.15) H21D(0.15) C20D(0.15) H20D(0.15) C19D(0.15) H19D(0.15) C90D(0.15)
 C95D(0.15) H95D(0.15) C94D(0.15) H94D(0.15) C93D(0.15) H93D(0.15) C92D(0.15)
 H92D(0.15) C91D(0.15) H91D(0.15) H19A(0.6) H19B(0.6) H19C(0.6) H19E(0.4)
 H19F(0.4) H19G(0.4) O11S(0.6) H11S(0.6) O11T(0.4) H11T(0.4) O9S(0.7) H9S(0.7)
 H17G(0.7) H17H(0.7) H17I(0.7) H17J(0.3) H17K(0.3) H17L(0.3) O10S(0.6)
 H10S(0.6) C18S(0.6) H18A(0.6) H18B(0.6) H18C(0.6) O10T(0.4) H10T(0.4)
 C18T(0.4) H18D(0.4) H18E(0.4) H18F(0.4) O12T(0.3) H12D(0.3) H12E(0.3)
 O12S(0.7) H12F(0.7) H12G(0.7) Cl3(0.6) Cl3B(0.4) O9T(0.3) H9T(0.3)
5.a Riding coordinates:
 C88(H88), C89(H89A,H89B,H89C), C9S(H9SA,H9SB,H9SC), C19S(H19A,H19B,H19C),
 C19S(H19E,H19F,H19G), O11S(H11S), O11T(H11T), O9S(H9S), C17S(H17G,H17H,H17I),
 C17S(H17J,H17K,H17L), C16S(H16A,H16B,H16C), O3S(H3S), C11S(H11A,H11B,H11C),
 O4S(H4S), O10S(H10S), C18S(H18A,H18B,H18C), O10T(H10T), C18T(H18D,H18E,H18F),
 O12T(H12D,H12E), O12S(H12F,H12G), O9T(H9T)
5.b Rotating group:
 C64(H64A,H64B,H64C)
5.c Ternary CH refined with riding coordinates:
 C16(H16), C24(H24), C48(H48), C56(H56), C80(H80), C88B(H88B), C16'(H16'),
 C24'(H24'), C48'(H48'), C56'(H56'), C80'(H80'), C88'(H88')
5.d Me refined with riding coordinates:
 C64B(H64D,H64E,H64F), C89B(H89D,H89E,H89F)
5.e Aromatic/amide H refined with riding coordinates:
 N4(H4), N5(H5), N6(H6), N7(H7), N8(H8), N9(H9B), N9(H9A), C3(H3), C5(H5A),
 C11(H11), C12(H12), C14(H14), C15(H15), C19(H19), C20(H20), C21(H21), C22(H22),
  C23(H23), C27(H27), C28(H28), C29(H29), C30(H30), C31(H31), C35(H35),
 C37(H37), C51(H51), C52(H52), C53(H53), C54(H54), C55(H55), C59(H59), C60(H60),
  C61(H61), C62(H62), C63(H63), C67(H67), C69(H69), C75(H75), C76(H76),
 C78(H78), C79(H79), C83(H83), C84(H84), C85(H85), C86(H86), C87(H87), C43(H43),
  C44(H44), C46(H46), C47(H47), C91(H91), C92(H92), C93(H93), C94(H94),
 C95(H95), C44B(H44B), C43B(H43B), C47B(H47B), C46B(H46B), C95B(H95B),
 C94B(H94B), C93B(H93B), C92B(H92B), C91B(H91B), N4'(H4'), N5'(H5'), N6'(H6'),
 N7'(H7'), N8'(H8'), N9'(H9'), C3'(H3'), C5'(H5'A), C11'(H11'), C12'(H12'),
 C14'(H14'), C15'(H15'), C27'(H27'), C28'(H28'), C29'(H29'), C30'(H30'),
 C31'(H31'), C35'(H35'), C37'(H37'), C43'(H43'), C44'(H44'), C46'(H46'),
 C47'(H47'), C51'(H51'), C52'(H52'), C53'(H53'), C54'(H54'), C55'(H55'),
 C59'(H59'), C60'(H60'), C61'(H61'), C62'(H62'), C63'(H63'), C67'(H67'),
 C69'(H69'), C75'(H75'), C76'(H76'), C78'(H78'), C79'(H79'), C83'(H83'),
 C84'(H84'), C85'(H85'), C86'(H86'), C87'(H87'), C19'(H19'), C20'(H20'),
 C21'(H21'), C22'(H22'), C23'(H23'), C91'(H91'), C92'(H92'), C93'(H93'),
 C94'(H94'), C95'(H95'), C23D(H23D), C22D(H22D), C21D(H21D), C20D(H20D),
 C19D(H19D), C95D(H95D), C94D(H94D), C93D(H93D), C92D(H92D), C91D(H91D)
5.f Fitted hexagon refined as free rotating group:
 C45B(C44B,C43B,C42B,C47B,C46B), C90B(C95B,C94B,C93B,C92B,C91B), C18D(C23D,
 C22D,C21D,C20D,C19D), C90D(C95D,C94D,C93D,C92D,C91D)
5.g Idealised Me refined as rotating group:
 C17(H17A,H17B,H17C), C25(H25A,H25B,H25C), C32(H32A,H32B,H32C), C49(H49A,H49B,
 H49C), C57(H57A,H57B,H57C), C81(H81A,H81B,H81C), C96(H96A,H96B,H96C),
 C17'(H17D,H17E,H17F), C25'(H25D,H25E,H25F), C32'(H32D,H32E,H32F), C49'(H49D,
 H49E,H49F), C57'(H57D,H57E,H57F), C64'(H64G,H64H,H64I), C81'(H81D,H81E,H81F),
 C89'(H89G,H89H,H89I), C96'(H96D,H96E,H96F), C1S(H1SA,H1SB,H1SC), C3S(H3SA,H3SB,
 H3SC), C4S(H4SA,H4SB,H4SC), C5S(H5SA,H5SB,H5SC), C6S(H6SA,H6SB,H6SC), C8S(H8SA,
 H8SB,H8SC), C10S(H10A,H10B,H10C), C14S(H14A,H14B,H14C), C15S(H15A,H15B,H15C),
 C12S(H12A,H12B,H12C), C13S(H13A,H13B,H13C)
5.h Idealised tetrahedral OH refined as rotating group:
 O6S(H6S), O7S(H7S), O8S(H8S), O5S(H5S)
;
_olex2_diffrn_ambient_temperature_device 'Oxford Cryosystems'
_olex2_submission_special_instructions 'No special instructions were received'

loop_
_space_group_symop_operation_xyz
'x, y, z'
'-x, y+1/2, -z'

loop_
_atom_site_label
_atom_site_type_symbol
_atom_site_fract_x
_atom_site_fract_y
_atom_site_fract_z
_atom_site_U_iso_or_equiv
_atom_site_adp_type
_atom_site_occupancy
_atom_site_site_symmetry_order
_atom_site_calc_flag
_atom_site_refinement_flags_posn
_atom_site_refinement_flags_adp
_atom_site_refinement_flags_occupancy
_atom_site_disorder_assembly
_atom_site_disorder_group
Eu Eu 0.22187(2) 0.62323(2) 0.96525(2) 0.01172(4) Uani 1 1 d . . . . .
O1 O 0.10889(13) 0.66216(10) 0.96320(12) 0.0156(5) Uani 1 1 d . . . . .
O2 O 0.32557(13) 0.67820(11) 0.96501(12) 0.0196(6) Uani 1 1 d . . . . .
O3 O 0.24620(14) 0.65688(11) 1.06501(12) 0.0179(6) Uani 1 1 d . . . . .
O4 O 0.15723(13) 0.53787(10) 0.92815(11) 0.0160(5) Uani 1 1 d . . . . .
O5 O 0.30540(13) 0.55169(11) 1.00780(11) 0.0172(6) Uani 1 1 d . . . . .
O6 O 0.19120(13) 0.65128(11) 0.86304(11) 0.0175(6) Uani 1 1 d . . . . .
O7 O 0.2645(2) 1.20094(14) 1.02170(17) 0.0417(9) Uani 1 1 d . . . . .
O9 O 0.55814(17) 0.33891(16) 0.59712(14) 0.0406(9) Uani 1 1 d . . . . .
N1 N 0.20979(17) 0.73348(14) 0.96437(14) 0.0168(7) Uani 1 1 d . . . . .
N2 N 0.16997(16) 0.56623(13) 1.04023(14) 0.0142(7) Uani 1 1 d . . . . .
N3 N 0.28383(15) 0.57178(12) 0.89380(14) 0.0135(6) Uani 1 1 d . . . . .
N4 N 0.03272(16) 0.73272(13) 0.97088(14) 0.0189(7) Uani 1 1 d . . . . .
H4 H 0.024424 0.770117 0.971323 0.023 Uiso 1 1 calc R U . . .
N5 N 0.38195(17) 0.76034(14) 0.95161(16) 0.0262(8) Uani 1 1 d . . . . .
H5 H 0.380314 0.798237 0.947641 0.031 Uiso 1 1 calc R U . . .
N6 N 0.24222(16) 0.65835(13) 1.16216(14) 0.0188(7) Uani 1 1 d . . . . .
H6 H 0.229715 0.641401 1.192644 0.023 Uiso 1 1 calc R U . . .
N7 N 0.09878(17) 0.45579(13) 0.93675(14) 0.0199(7) Uani 1 1 d . . . . .
H7 H 0.076429 0.435249 0.958916 0.024 Uiso 1 1 calc R U . . .
N8 N 0.37624(18) 0.47695(15) 1.00450(15) 0.0270(8) Uani 1 1 d . . . . .
H8 H 0.399186 0.455758 0.983364 0.032 Uiso 1 1 calc R U . . .
N9 N 0.19769(17) 0.65122(14) 0.76624(14) 0.0216(7) Uani 1 1 d . . . . .
H9B H 0.219824 0.640355 0.738568 0.026 Uiso 0.4 1 calc R U P A 2
H9A H 0.209925 0.632643 0.736545 0.026 Uiso 0.6 1 calc R U P B 1
C1 C 0.09456(19) 0.71479(16) 0.96746(16) 0.0154(7) Uani 1 1 d . . . . .
C2 C 0.1506(2) 0.75839(15) 0.96828(16) 0.0161(8) Uani 1 1 d . . . . .
C3 C 0.1436(2) 0.81786(16) 0.97418(18) 0.0222(9) Uani 1 1 d . . . . .
H3 H 0.100691 0.834524 0.976440 0.027 Uiso 1 1 calc R U . . .
C4 C 0.2011(2) 0.85208(16) 0.9767(2) 0.0268(10) Uani 1 1 d . . . . .
C5 C 0.2634(2) 0.82602(17) 0.97312(19) 0.0264(9) Uani 1 1 d . . . . .
H5A H 0.303718 0.848512 0.975764 0.032 Uiso 1 1 calc R U . . .
C6 C 0.2647(2) 0.76645(16) 0.96564(17) 0.0191(8) Uani 1 1 d . . . . .
C7 C 0.3271(2) 0.73209(17) 0.96069(18) 0.0203(9) Uani 1 1 d . . . . .
C8 C 0.2001(2) 0.91442(18) 0.9837(2) 0.0322(11) Uani 1 1 d . . . . .
C9 C 0.2084(2) 0.96516(19) 0.9900(2) 0.0339(11) Uani 1 1 d . . . . .
C10 C 0.2221(2) 1.02577(18) 0.9996(2) 0.0322(11) Uani 1 1 d . . . . .
C11 C 0.1851(3) 1.06710(19) 0.9619(2) 0.0374(12) Uani 1 1 d . . . . .
H11 H 0.148726 1.055517 0.930529 0.045 Uiso 1 1 calc R U . . .
C12 C 0.2016(2) 1.1251(2) 0.9704(2) 0.0367(11) Uani 1 1 d . . . . .
H12 H 0.177420 1.153217 0.943967 0.044 Uiso 1 1 calc R U . . .
C13 C 0.2533(2) 1.14238(17) 1.0173(2) 0.0302(10) Uani 1 1 d . . . . .
C14 C 0.2881(3) 1.1023(2) 1.0563(2) 0.0380(12) Uani 1 1 d . . . . .
H14 H 0.322537 1.114109 1.089174 0.046 Uiso 1 1 calc R U . . .
C15 C 0.2718(3) 1.0437(2) 1.0465(2) 0.0385(12) Uani 1 1 d . . . . .
H15 H 0.295764 1.015584 1.073160 0.046 Uiso 1 1 calc R U . . .
C16 C -0.02269(19) 0.69151(17) 0.97396(18) 0.0209(8) Uani 1 1 d . . . . .
H16 H -0.013088 0.654564 0.954442 0.025 Uiso 1 1 calc R U . . .
C17 C -0.0902(2) 0.71581(19) 0.93987(19) 0.0275(9) Uani 1 1 d . . . . .
H17A H -0.097667 0.754305 0.955366 0.041 Uiso 1 1 calc R U . . .
H17B H -0.127648 0.690045 0.944808 0.041 Uiso 1 1 calc R U . . .
H17C H -0.088800 0.718760 0.897463 0.041 Uiso 1 1 calc R U . . .
C18 C -0.0243(2) 0.67875(17) 1.03894(19) 0.0239(9) Uani 1 1 d . . . . .
C19 C -0.0095(2) 0.6241(3) 1.0628(2) 0.0460(13) Uani 1 1 d . . . . .
H19 H 0.001850 0.593589 1.038733 0.055 Uiso 1 1 calc R U . . .
C20 C -0.0114(3) 0.6140(3) 1.1231(3) 0.0555(16) Uani 1 1 d . . . . .
H20 H -0.000913 0.576596 1.139746 0.067 Uiso 1 1 calc R U . . .
C21 C -0.0280(3) 0.6573(3) 1.1576(3) 0.0535(16) Uani 1 1 d . . . . .
H21 H -0.029610 0.649850 1.198112 0.064 Uiso 1 1 calc R U . . .
C22 C -0.0424(3) 0.7110(2) 1.1347(2) 0.0494(14) Uani 1 1 d . . . . .
H22 H -0.053953 0.741090 1.159148 0.059 Uiso 1 1 calc R U . . .
C23 C -0.0403(3) 0.7221(2) 1.0757(2) 0.0363(11) Uani 1 1 d . . . . .
H23 H -0.049993 0.760022 1.060166 0.044 Uiso 1 1 calc R U . . .
C24 C 0.4457(2) 0.72934(19) 0.9480(2) 0.0313(11) Uani 1 1 d . . . . .
H24 H 0.456986 0.702640 0.983014 0.038 Uiso 1 1 calc R U . . .
C25 C 0.5026(2) 0.7730(2) 0.9527(2) 0.0426(13) Uani 1 1 d . . . . .
H25A H 0.493795 0.798304 0.917677 0.064 Uiso 1 1 calc R U . . .
H25B H 0.546196 0.752756 0.954792 0.064 Uiso 1 1 calc R U . . .
H25C H 0.504950 0.796325 0.988835 0.064 Uiso 1 1 calc R U . . .
C26 C 0.4397(2) 0.69380(19) 0.8921(2) 0.0311(10) Uani 1 1 d . . . . .
C27 C 0.3998(2) 0.7113(2) 0.8394(2) 0.0344(11) Uani 1 1 d . . . . .
H27 H 0.372409 0.745116 0.837823 0.041 Uiso 1 1 calc R U . . .
C28 C 0.3995(3) 0.6787(2) 0.7874(3) 0.0445(13) Uani 1 1 d . . . . .
H28 H 0.371282 0.690348 0.750678 0.053 Uiso 1 1 calc R U . . .
C29 C 0.4391(3) 0.6313(3) 0.7893(3) 0.0533(15) Uani 1 1 d . . . . .
H29 H 0.439062 0.610040 0.753787 0.064 Uiso 1 1 calc R U . . .
C30 C 0.4795(3) 0.6134(2) 0.8422(3) 0.0533(15) Uani 1 1 d . . . . .
H30 H 0.506868 0.579631 0.843198 0.064 Uiso 1 1 calc R U . . .
C31 C 0.4804(3) 0.6445(2) 0.8941(3) 0.0419(12) Uani 1 1 d . . . . .
H31 H 0.508388 0.632295 0.930647 0.050 Uiso 1 1 calc R U . . .
C32 C 0.3112(3) 1.2210(2) 1.0732(3) 0.0520(15) Uani 1 1 d . . . . .
H32A H 0.356118 1.203296 1.074742 0.078 Uiso 1 1 calc R U . . .
H32B H 0.294301 1.210208 1.109039 0.078 Uiso 1 1 calc R U . . .
H32C H 0.315191 1.263176 1.071404 0.078 Uiso 1 1 calc R U . . .
C33 C 0.22508(19) 0.63579(14) 1.10843(16) 0.0153(8) Uani 1 1 d . . . . .
C34 C 0.17977(19) 0.58283(15) 1.09712(16) 0.0160(7) Uani 1 1 d . . . . .
C35 C 0.1510(2) 0.55396(16) 1.13913(17) 0.0188(8) Uani 1 1 d . . . . .
H35 H 0.157622 0.567314 1.179121 0.023 Uiso 1 1 calc R U . . .
C36 C 0.1121(2) 0.50482(17) 1.12073(18) 0.0211(9) Uani 1 1 d . . . . .
C37 C 0.1013(2) 0.48773(16) 1.06174(17) 0.0196(8) Uani 1 1 d . . . . .
H37 H 0.073535 0.455111 1.048120 0.024 Uiso 1 1 calc R U . . .
C38 C 0.13194(19) 0.51919(15) 1.02301(16) 0.0152(7) Uani 1 1 d . . . . .
C39 C 0.12949(19) 0.50433(15) 0.95867(17) 0.0159(8) Uani 1 1 d . . . . .
C40 C 0.0862(2) 0.46734(18) 1.16102(19) 0.0255(9) Uani 1 1 d . . . . .
C41 C 0.0721(2) 0.42620(18) 1.18829(19) 0.0259(9) Uani 1 1 d . . . . .
C48 C 0.2822(2) 0.71178(17) 1.17078(18) 0.0227(9) Uani 1 1 d . . . . .
H48 H 0.315991 0.710149 1.144052 0.027 Uiso 1 1 calc R U . . .
C49 C 0.3226(2) 0.71480(19) 1.23523(18) 0.0279(10) Uani 1 1 d . . . . .
H49A H 0.290790 0.713941 1.262618 0.042 Uiso 1 1 calc R U . . .
H49B H 0.349172 0.750769 1.241046 0.042 Uiso 1 1 calc R U . . .
H49C H 0.353723 0.681611 1.243220 0.042 Uiso 1 1 calc R U . . .
C50 C 0.2369(2) 0.76446(18) 1.15292(18) 0.0253(9) Uani 1 1 d . . . . .
C51 C 0.1661(2) 0.76232(19) 1.14130(19) 0.0294(10) Uani 1 1 d . . . . .
H51 H 0.143705 0.726571 1.144792 0.035 Uiso 1 1 calc R U . . .
C52 C 0.1275(3) 0.8116(2) 1.1247(2) 0.0369(11) Uani 1 1 d . . . . .
H52 H 0.078980 0.809014 1.116420 0.044 Uiso 1 1 calc R U . . .
C53 C 0.1578(3) 0.8637(2) 1.1199(2) 0.0444(13) Uani 1 1 d . . . . .
H53 H 0.130637 0.897204 1.108597 0.053 Uiso 1 1 calc R U . . .
C54 C 0.2283(3) 0.8673(2) 1.1316(2) 0.0469(13) Uani 1 1 d . . . . .
H54 H 0.249725 0.903669 1.128927 0.056 Uiso 1 1 calc R U . . .
C55 C 0.2682(3) 0.8179(2) 1.1474(2) 0.0352(11) Uani 1 1 d . . . . .
H55 H 0.316727 0.820545 1.154424 0.042 Uiso 1 1 calc R U . . .
C56 C 0.1011(2) 0.43542(17) 0.87642(17) 0.0229(9) Uani 1 1 d . . . . .
H56 H 0.107877 0.470130 0.852190 0.027 Uiso 1 1 calc R U . . .
C57 C 0.0331(3) 0.4085(2) 0.8478(2) 0.0386(12) Uani 1 1 d . . . . .
H57A H 0.022542 0.376817 0.872872 0.058 Uiso 1 1 calc R U . . .
H57B H 0.035741 0.393406 0.808338 0.058 Uiso 1 1 calc R U . . .
H57C H -0.002959 0.437910 0.843604 0.058 Uiso 1 1 calc R U . . .
C58 C 0.1622(2) 0.39584(19) 0.87820(19) 0.0309(10) Uani 1 1 d . . . . .
C59 C 0.1641(3) 0.3414(2) 0.9043(2) 0.0457(14) Uani 1 1 d . . . . .
H59 H 0.126298 0.328719 0.920314 0.055 Uiso 1 1 calc R U . . .
C60 C 0.2204(4) 0.3053(2) 0.9073(3) 0.0592(17) Uani 1 1 d . . . . .
H60 H 0.221910 0.268803 0.926583 0.071 Uiso 1 1 calc R U . . .
C61 C 0.2735(3) 0.3229(2) 0.8824(3) 0.0537(15) Uani 1 1 d . . . . .
H61 H 0.311457 0.297784 0.883525 0.064 Uiso 1 1 calc R U . . .
C62 C 0.2731(3) 0.3760(2) 0.8557(3) 0.0555(15) Uani 1 1 d . . . . .
H62 H 0.310444 0.388049 0.838647 0.067 Uiso 1 1 calc R U . . .
C63 C 0.2162(3) 0.4122(2) 0.8541(3) 0.0456(13) Uani 1 1 d . . . . .
H63 H 0.215456 0.449158 0.835771 0.055 Uiso 1 1 calc R U . . .
C65 C 0.3375(2) 0.52021(16) 0.97919(18) 0.0183(8) Uani 1 1 d . . . . .
C66 C 0.32948(19) 0.53072(15) 0.91343(17) 0.0168(8) Uani 1 1 d . . . . .
C67 C 0.3633(2) 0.50038(16) 0.87525(17) 0.0197(8) Uani 1 1 d . . . . .
H67 H 0.396512 0.471778 0.890403 0.024 Uiso 1 1 calc R U . . .
C68 C 0.3475(2) 0.51282(16) 0.81501(19) 0.0205(8) Uani 1 1 d . . . . .
C69 C 0.2986(2) 0.55537(15) 0.79432(17) 0.0196(8) Uani 1 1 d . . . . .
H69 H 0.286333 0.564338 0.753042 0.023 Uiso 1 1 calc R U . . .
C70 C 0.26850(19) 0.58411(15) 0.83525(16) 0.0151(7) Uani 1 1 d . . . . .
C71 C 0.21638(18) 0.63167(15) 0.82147(15) 0.0146(7) Uani 1 1 d . . . . .
C72 C 0.3814(2) 0.48159(17) 0.77503(19) 0.0252(9) Uani 1 1 d . . . . .
C73 C 0.4115(2) 0.45489(18) 0.74443(19) 0.0246(9) Uani 1 1 d . . . . .
C74 C 0.4491(2) 0.42356(17) 0.70717(18) 0.0219(9) Uani 1 1 d . . . . .
C75 C 0.4234(2) 0.41569(19) 0.64680(19) 0.0261(9) Uani 1 1 d . . . . .
H75 H 0.379335 0.430410 0.629670 0.031 Uiso 1 1 calc R U . . .
C76 C 0.4599(2) 0.3873(2) 0.61143(19) 0.0302(10) Uani 1 1 d . . . . .
H76 H 0.441289 0.381969 0.570191 0.036 Uiso 1 1 calc R U . . .
C77 C 0.5248(2) 0.3663(2) 0.63646(17) 0.0280(9) Uani 1 1 d . . . . .
C78 C 0.5512(2) 0.3727(2) 0.69641(17) 0.0314(10) Uani 1 1 d . . . . .
H78 H 0.595293 0.357894 0.713429 0.038 Uiso 1 1 calc R U . . .
C79 C 0.5131(2) 0.40100(19) 0.73163(19) 0.0281(10) Uani 1 1 d . . . . .
H79 H 0.530858 0.405038 0.773166 0.034 Uiso 1 1 calc R U . . .
C80 C 0.3808(2) 0.4645(2) 1.06832(19) 0.0310(11) Uani 1 1 d . . . . .
H80 H 0.386799 0.501924 1.090649 0.037 Uiso 1 1 calc R U . . .
C81 C 0.4438(3) 0.4272(3) 1.0905(3) 0.071(2) Uani 1 1 d . . . . .
H81A H 0.440026 0.391182 1.067368 0.106 Uiso 1 1 calc R U . . .
H81B H 0.446901 0.418023 1.132721 0.106 Uiso 1 1 calc R U . . .
H81C H 0.484839 0.448269 1.085592 0.106 Uiso 1 1 calc R U . . .
C82 C 0.3167(2) 0.43482(19) 1.08022(19) 0.0314(10) Uani 1 1 d . . . . .
C83 C 0.2986(2) 0.4457(2) 1.1343(2) 0.0384(12) Uani 1 1 d . . . . .
H83 H 0.324648 0.472523 1.161093 0.046 Uiso 1 1 calc R U . . .
C84 C 0.2437(3) 0.4184(3) 1.1500(2) 0.0457(14) Uani 1 1 d . . . . .
H84 H 0.232184 0.426191 1.187423 0.055 Uiso 1 1 calc R U . . .
C85 C 0.2050(3) 0.3792(2) 1.1106(2) 0.0466(13) Uani 1 1 d . . . . .
H85 H 0.167030 0.360054 1.121069 0.056 Uiso 1 1 calc R U . . .
C86 C 0.2222(3) 0.3686(2) 1.0570(2) 0.0514(13) Uani 1 1 d . . . . .
H86 H 0.196185 0.341776 1.030081 0.062 Uiso 1 1 calc R U . . .
C87 C 0.2777(3) 0.3968(2) 1.0412(2) 0.0448(13) Uani 1 1 d . . . . .
H87 H 0.288600 0.389738 1.003417 0.054 Uiso 1 1 calc R U . . .
C96 C 0.6274(3) 0.3219(3) 0.6194(2) 0.0556(17) Uani 1 1 d . . . . .
H96A H 0.646433 0.305217 0.586964 0.083 Uiso 1 1 calc R U . . .
H96B H 0.628941 0.292979 0.650972 0.083 Uiso 1 1 calc R U . . .
H96C H 0.654442 0.355795 0.635634 0.083 Uiso 1 1 calc R U . . .
O8 O 0.0711(2) 0.22544(16) 1.32200(18) 0.0317(10) Uani 0.75 1 d . . P C 1
C42 C 0.0623(4) 0.3756(3) 1.2211(3) 0.0229(9) Uani 0.75 1 d . U P C 1
C43 C 0.0410(4) 0.3226(3) 1.1925(3) 0.0307(15) Uani 0.75 1 d . . P C 1
H43 H 0.026707 0.321609 1.150336 0.037 Uiso 0.75 1 calc R U P C 1
C44 C 0.0408(3) 0.2725(2) 1.2246(3) 0.0278(13) Uani 0.75 1 d . . P C 1
H44 H 0.024727 0.237464 1.204914 0.033 Uiso 0.75 1 calc R U P C 1
C45 C 0.0639(3) 0.2730(2) 1.2854(3) 0.0230(12) Uani 0.75 1 d . . P C 1
C46 C 0.0835(3) 0.3248(2) 1.3152(2) 0.0235(12) Uani 0.75 1 d . . P C 1
H46 H 0.098216 0.325035 1.357327 0.028 Uiso 0.75 1 calc R U P C 1
C47 C 0.0814(3) 0.3755(3) 1.2834(2) 0.0202(11) Uani 0.75 1 d . . P C 1
H47 H 0.093069 0.410966 1.304008 0.024 Uiso 0.75 1 calc R U P C 1
C64 C 0.0724(4) 0.1699(3) 1.2944(4) 0.0391(19) Uani 0.75 1 d . . P C 1
H64A H 0.028874 0.162615 1.268625 0.059 Uiso 0.75 1 d R U P C 1
H64B H 0.081428 0.140364 1.324514 0.059 Uiso 0.75 1 d R U P C 1
H64C H 0.107658 0.169297 1.271480 0.059 Uiso 0.75 1 d R U P C 1
C88 C 0.1560(4) 0.7047(3) 0.7548(3) 0.0167(12) Uiso 0.6 1 d D U P D 1
H88 H 0.123540 0.704607 0.781702 0.020 Uiso 0.6 1 d R U P D 1
C89 C 0.1151(4) 0.7012(3) 0.6913(4) 0.0245(14) Uiso 0.6 1 d D U P D 1
H89A H 0.087270 0.735227 0.682281 0.037 Uiso 0.6 1 d R U P D 1
H89B H 0.145800 0.698417 0.664201 0.037 Uiso 0.6 1 d R U P D 1
H89C H 0.086200 0.667557 0.687231 0.037 Uiso 0.6 1 d R U P D 1
C90 C 0.1993(5) 0.7598(4) 0.7661(3) 0.0258(17) Uiso 0.6 1 d D U P D 1
C91 C 0.1827(7) 0.8009(4) 0.8063(5) 0.053(3) Uani 0.6 1 d D U P D 1
H91 H 0.145265 0.794607 0.825316 0.064 Uiso 0.6 1 calc R U P D 1
C92 C 0.2211(10) 0.8498(5) 0.8175(6) 0.088(6) Uani 0.6 1 d D U P D 1
H92 H 0.211714 0.877936 0.845012 0.106 Uiso 0.6 1 calc R U P D 1
C93 C 0.2754(7) 0.8575(4) 0.7871(4) 0.064(3) Uani 0.6 1 d D . P D 1
H93 H 0.301988 0.891862 0.794096 0.076 Uiso 0.6 1 calc R U P D 1
C94 C 0.2912(6) 0.8169(4) 0.7476(5) 0.045(3) Uani 0.6 1 d D U P D 1
H94 H 0.328125 0.823087 0.727911 0.054 Uiso 0.6 1 calc R U P D 1
C95 C 0.2527(5) 0.7681(4) 0.7376(5) 0.030(2) Uani 0.6 1 d D U P D 1
H95 H 0.262769 0.739541 0.710735 0.036 Uiso 0.6 1 calc R U P D 1
O8B O 0.0263(7) 0.2045(6) 1.2616(6) 0.036(3) Uiso 0.25 1 d . . P C 2
C45B C 0.0374(7) 0.2607(4) 1.2505(6) 0.018(4) Uiso 0.25 1 d G . P C 2
C44B C 0.0101(6) 0.2782(5) 1.1924(6) 0.030(4) Uiso 0.25 1 d G . P C 2
H44B H -0.015972 0.251905 1.165035 0.036 Uiso 0.25 1 calc R U P C 2
C43B C 0.0211(8) 0.3343(6) 1.1745(5) 0.025(5) Uiso 0.25 1 d G . P C 2
H43B H 0.002437 0.346350 1.134882 0.030 Uiso 0.25 1 calc R U P C 2
C42B C 0.0592(10) 0.3729(5) 1.2146(7) 0.0229(9) Uani 0.25 1 d G U P C 2
C47B C 0.0865(8) 0.3553(6) 1.2727(6) 0.029(6) Uiso 0.25 1 d G . P C 2
H47B H 0.112597 0.381672 1.300074 0.035 Uiso 0.25 1 calc R U P C 2
C46B C 0.0756(7) 0.2992(6) 1.2906(5) 0.022(4) Uiso 0.25 1 d G . P C 2
H46B H 0.094188 0.287227 1.330227 0.026 Uiso 0.25 1 calc R U P C 2
C64B C 0.0646(14) 0.1818(13) 1.3145(11) 0.041(7) Uiso 0.25 1 d . . P C 2
H64D H 0.052558 0.140967 1.318022 0.061 Uiso 0.25 1 calc R U P C 2
H64E H 0.113479 0.184890 1.314087 0.061 Uiso 0.25 1 calc R U P C 2
H64F H 0.054670 0.203460 1.348495 0.061 Uiso 0.25 1 calc R U P C 2
C88B C 0.1384(5) 0.6920(4) 0.7515(5) 0.0167(12) Uiso 0.4 1 d D U P D 2
H88B H 0.104951 0.683836 0.777486 0.020 Uiso 0.4 1 calc R U P D 2
C89B C 0.1031(6) 0.6866(5) 0.6861(5) 0.0245(14) Uiso 0.4 1 d D U P D 2
H89D H 0.064512 0.713641 0.677447 0.037 Uiso 0.4 1 calc R U P D 2
H89E H 0.135752 0.695672 0.660803 0.037 Uiso 0.4 1 calc R U P D 2
H89F H 0.086267 0.646926 0.678125 0.037 Uiso 0.4 1 calc R U P D 2
C90B C 0.1717(5) 0.7511(3) 0.7673(4) 0.019(2) Uiso 0.4 1 d G U P D 2
C95B C 0.2289(5) 0.7691(4) 0.7464(5) 0.034(5) Uani 0.4 1 d G U P D 2
H95B H 0.248534 0.744476 0.721159 0.041 Uiso 0.4 1 calc R U P D 2
C94B C 0.2575(6) 0.8231(5) 0.7624(6) 0.061(5) Uani 0.4 1 d G U P D 2
H94B H 0.296635 0.835438 0.748072 0.073 Uiso 0.4 1 calc R U P D 2
C93B C 0.2288(8) 0.8592(4) 0.7992(6) 0.064(3) Uani 0.4 1 d G . P D 2
H93B H 0.248338 0.896087 0.810166 0.076 Uiso 0.4 1 calc R U P D 2
C92B C 0.1715(8) 0.8412(4) 0.8201(5) 0.097(9) Uani 0.4 1 d G U P D 2
H92B H 0.151938 0.865774 0.845348 0.116 Uiso 0.4 1 calc R U P D 2
C91B C 0.1430(6) 0.7871(4) 0.8042(5) 0.051(5) Uani 0.4 1 d G U P D 2
H91B H 0.103835 0.774812 0.818436 0.062 Uiso 0.4 1 calc R U P D 2
Eu' Eu 0.26294(2) 0.36998(2) 0.46101(2) 0.01334(4) Uani 1 1 d . . . . .
O1' O 0.29636(14) 0.32925(11) 0.55957(12) 0.0189(6) Uani 1 1 d . . . . .
O2' O 0.25123(14) 0.31863(11) 0.36717(12) 0.0195(6) Uani 1 1 d . . . . .
O3' O 0.38293(13) 0.35762(10) 0.45816(11) 0.0179(6) Uani 1 1 d . . . . .
O4' O 0.18380(13) 0.43647(11) 0.40178(12) 0.0180(6) Uani 1 1 d . . . . .
O5' O 0.31114(13) 0.45629(11) 0.51154(11) 0.0170(6) Uani 1 1 d . . . . .
O6' O 0.15434(13) 0.32589(11) 0.46829(12) 0.0185(6) Uani 1 1 d . . . . .
O7' O 0.23245(16) -0.20491(13) 0.53235(14) 0.0321(8) Uani 1 1 d . . . . .
O8' O 0.54997(19) 0.6597(2) 0.06496(17) 0.0668(13) Uani 1 1 d . . . . .
O9' O -0.07406(16) 0.58708(15) 0.86738(14) 0.0362(8) Uani 1 1 d . . . . .
N1' N 0.27781(16) 0.26059(13) 0.46696(14) 0.0140(7) Uani 1 1 d . . . . .
N2' N 0.30918(16) 0.43216(13) 0.38637(14) 0.0144(7) Uani 1 1 d . . . . .
N3' N 0.19411(16) 0.41988(13) 0.52963(14) 0.0137(6) Uani 1 1 d . . . . .
N4' N 0.31392(18) 0.25618(15) 0.62612(14) 0.0234(8) Uani 1 1 d . . . . .
H4' H 0.318948 0.218625 0.631796 0.028 Uiso 1 1 calc R U . . .
N5' N 0.25555(18) 0.23884(14) 0.31028(14) 0.0218(7) Uani 1 1 d . . . . .
H5' H 0.256220 0.200776 0.308998 0.026 Uiso 1 1 calc R U . . .
N6' N 0.47172(15) 0.36216(14) 0.41188(14) 0.0199(7) Uani 1 1 d . . . . .
H6' H 0.489653 0.378540 0.383947 0.024 Uiso 1 1 calc R U . . .
N7' N 0.15723(16) 0.51611(14) 0.34506(14) 0.0188(7) Uani 1 1 d . . . . .
H7' H 0.169478 0.540645 0.319769 0.023 Uiso 1 1 calc R U . . .
N8' N 0.31529(16) 0.53294(13) 0.57298(14) 0.0172(7) Uani 1 1 d . . . . .
H8' H 0.296725 0.551102 0.599497 0.021 Uiso 1 1 calc R U . . .
N9' N 0.05622(16) 0.31860(14) 0.50154(15) 0.0207(7) Uani 1 1 d . . . . .
H9' H 0.027802 0.335203 0.521145 0.025 Uiso 1 1 calc R U . . .
C1' C 0.29997(19) 0.27619(17) 0.57092(17) 0.0182(8) Uani 1 1 d . . . . .
C2' C 0.28864(18) 0.23426(16) 0.52003(17) 0.0164(8) Uani 1 1 d . . . . .
C3' C 0.28779(19) 0.17451(16) 0.52558(18) 0.0205(8) Uani 1 1 d . . . . .
H3' H 0.295770 0.156742 0.563772 0.025 Uiso 1 1 calc R U . . .
C4' C 0.2749(2) 0.14108(16) 0.47380(19) 0.0195(8) Uani 1 1 d . . . . .
C5' C 0.2635(2) 0.16826(17) 0.41892(18) 0.0207(8) Uani 1 1 d . . . . .
H5'A H 0.254278 0.146434 0.383026 0.025 Uiso 1 1 calc R U . . .
C6' C 0.26572(19) 0.22843(16) 0.41766(17) 0.0174(8) Uani 1 1 d . . . . .
C7' C 0.2565(2) 0.26501(16) 0.36207(17) 0.0171(8) Uani 1 1 d . . . . .
C8' C 0.2727(2) 0.07898(18) 0.4794(2) 0.0261(9) Uani 1 1 d . . . . .
C9' C 0.2698(2) 0.02881(18) 0.4875(2) 0.0259(9) Uani 1 1 d . . . . .
C10' C 0.2625(2) -0.03162(17) 0.49935(19) 0.0230(9) Uani 1 1 d . . . . .
C11' C 0.2519(2) -0.07284(17) 0.45389(18) 0.0222(9) Uani 1 1 d . . . . .
H11' H 0.250997 -0.061483 0.413876 0.027 Uiso 1 1 calc R U . . .
C12' C 0.2428(2) -0.1297(2) 0.46717(17) 0.0238(8) Uani 1 1 d . . . . .
H12' H 0.235974 -0.157721 0.436152 0.029 Uiso 1 1 calc R U . . .
C13' C 0.2434(2) -0.14717(16) 0.5256(2) 0.0235(9) Uani 1 1 d . . . . .
C14' C 0.2547(2) -0.10728(17) 0.57105(19) 0.0266(9) Uani 1 1 d . . . . .
H14' H 0.255775 -0.119225 0.610910 0.032 Uiso 1 1 calc R U . . .
C15' C 0.2646(2) -0.04964(18) 0.55859(19) 0.0264(10) Uani 1 1 d . . . . .
H15' H 0.272746 -0.022083 0.590025 0.032 Uiso 1 1 calc R U . . .
C16' C 0.3213(2) 0.29444(19) 0.67849(18) 0.0264(10) Uani 1 1 d . . . . .
H16' H 0.330734 0.334533 0.665774 0.032 Uiso 1 1 calc R U . E 1
C17' C 0.3822(3) 0.2751(3) 0.7265(2) 0.0505(15) Uani 1 1 d . . . . .
H17D H 0.374167 0.235640 0.739359 0.076 Uiso 1 1 calc R U . . .
H17E H 0.387470 0.301353 0.760711 0.076 Uiso 1 1 calc R U . . .
H17F H 0.423939 0.275741 0.710229 0.076 Uiso 1 1 calc R U . . .
C24' C 0.2534(2) 0.27219(18) 0.25439(17) 0.0264(9) Uani 1 1 d . . . . .
H24' H 0.232438 0.310858 0.258695 0.032 Uiso 1 1 calc R U . . .
C25' C 0.2085(2) 0.2403(2) 0.20273(19) 0.0331(11) Uani 1 1 d . . . . .
H25D H 0.226337 0.201114 0.199961 0.050 Uiso 1 1 calc R U . . .
H25E H 0.208595 0.261202 0.165506 0.050 Uiso 1 1 calc R U . . .
H25F H 0.161626 0.238128 0.209436 0.050 Uiso 1 1 calc R U . . .
C26' C 0.3257(2) 0.28162(19) 0.24435(17) 0.0258(9) Uani 1 1 d . . . . .
C27' C 0.3637(2) 0.2370(2) 0.22770(19) 0.0315(10) Uani 1 1 d . . . . .
H27' H 0.345122 0.198960 0.223889 0.038 Uiso 1 1 calc R U . . .
C28' C 0.4289(3) 0.2465(2) 0.2163(2) 0.0398(12) Uani 1 1 d . . . . .
H28' H 0.453820 0.215342 0.203935 0.048 Uiso 1 1 calc R U . . .
C29' C 0.4571(3) 0.3008(2) 0.2230(2) 0.0437(13) Uani 1 1 d . . . . .
H29' H 0.501925 0.307078 0.216319 0.052 Uiso 1 1 calc R U . . .
C30' C 0.4207(3) 0.3459(2) 0.2393(2) 0.0385(12) Uani 1 1 d . . . . .
H30' H 0.439831 0.383749 0.242911 0.046 Uiso 1 1 calc R U . . .
C31' C 0.3548(2) 0.33648(19) 0.25068(19) 0.0313(10) Uani 1 1 d . . . . .
H31' H 0.330015 0.367869 0.262779 0.038 Uiso 1 1 calc R U . . .
C32' C 0.2360(3) -0.2252(2) 0.5917(2) 0.0409(12) Uani 1 1 d . . . . .
H32D H 0.229471 -0.267304 0.591172 0.061 Uiso 1 1 calc R U . . .
H32E H 0.200087 -0.206660 0.608584 0.061 Uiso 1 1 calc R U . . .
H32F H 0.280892 -0.215737 0.616204 0.061 Uiso 1 1 calc R U . . .
C33' C 0.41093(18) 0.37899(15) 0.41935(16) 0.0164(7) Uani 1 1 d . . . . .
C34' C 0.37374(19) 0.42576(15) 0.37992(17) 0.0163(8) Uani 1 1 d . . . . .
C35' C 0.4017(2) 0.45903(16) 0.34066(17) 0.0186(8) Uani 1 1 d . . . . .
H35' H 0.448180 0.454135 0.337719 0.022 Uiso 1 1 calc R U . . .
C36' C 0.3605(2) 0.49987(16) 0.30549(17) 0.0178(8) Uani 1 1 d . . . . .
C37' C 0.2928(2) 0.50600(16) 0.31213(17) 0.0182(8) Uani 1 1 d . . . . .
H37' H 0.263318 0.533292 0.288697 0.022 Uiso 1 1 calc R U . . .
C38' C 0.26932(19) 0.47197(15) 0.35309(17) 0.0145(7) Uani 1 1 d . . . . .
C39' C 0.19919(19) 0.47437(15) 0.36789(16) 0.0155(7) Uani 1 1 d . . . . .
C40' C 0.3890(2) 0.53465(18) 0.26465(19) 0.0229(9) Uani 1 1 d . . . . .
C41' C 0.4162(2) 0.56096(17) 0.23098(18) 0.0205(9) Uani 1 1 d . . . . .
C42' C 0.4507(2) 0.59014(17) 0.19092(18) 0.0228(9) Uani 1 1 d . . . . .
C43' C 0.4154(2) 0.60601(18) 0.13448(19) 0.0283(10) Uani 1 1 d . . . . .
H43' H 0.367180 0.601031 0.124016 0.034 Uiso 1 1 calc R U . . .
C44' C 0.4501(2) 0.6290(2) 0.0935(2) 0.0401(12) Uani 1 1 d . . . . .
H44' H 0.426039 0.639354 0.054686 0.048 Uiso 1 1 calc R U . . .
C45' C 0.5206(2) 0.6370(2) 0.1094(2) 0.0420(13) Uani 1 1 d . . . . .
C46' C 0.5557(2) 0.6237(3) 0.16558(19) 0.0392(11) Uani 1 1 d . . . . .
H46' H 0.603445 0.630933 0.176635 0.047 Uiso 1 1 calc R U . . .
C47' C 0.5208(2) 0.5997(2) 0.20623(19) 0.0308(10) Uani 1 1 d . . . . .
H47' H 0.545171 0.589564 0.244981 0.037 Uiso 1 1 calc R U . . .
C48' C 0.0897(2) 0.52231(18) 0.36138(19) 0.0226(9) Uani 1 1 d . . . . .
H48' H 0.069791 0.482806 0.363212 0.027 Uiso 1 1 calc R U . . .
C49' C 0.0426(2) 0.5566(2) 0.3128(2) 0.0330(11) Uani 1 1 d . . . . .
H49D H 0.061779 0.595321 0.309770 0.050 Uiso 1 1 calc R U . . .
H49E H -0.002694 0.560135 0.322736 0.050 Uiso 1 1 calc R U . . .
H49F H 0.038420 0.536516 0.274524 0.050 Uiso 1 1 calc R U . . .
C50' C 0.0968(2) 0.55025(17) 0.42212(18) 0.0214(8) Uani 1 1 d . . . . .
C51' C 0.1497(2) 0.58704(17) 0.44648(19) 0.0265(9) Uani 1 1 d . . . . .
H51' H 0.184929 0.594883 0.425253 0.032 Uiso 1 1 calc R U . . .
C52' C 0.1520(2) 0.61251(18) 0.5013(2) 0.0325(10) Uani 1 1 d . . . . .
H52' H 0.188255 0.638204 0.517337 0.039 Uiso 1 1 calc R U . . .
C53' C 0.1016(3) 0.6007(2) 0.5331(2) 0.0353(11) Uani 1 1 d . . . . .
H53' H 0.103611 0.617552 0.571223 0.042 Uiso 1 1 calc R U . . .
C54' C 0.0486(2) 0.5645(2) 0.5088(2) 0.0366(11) Uani 1 1 d . . . . .
H54' H 0.013643 0.556825 0.530389 0.044 Uiso 1 1 calc R U . . .
C55' C 0.0452(2) 0.5392(2) 0.4544(2) 0.0308(10) Uani 1 1 d . . . . .
H55' H 0.008168 0.514206 0.438414 0.037 Uiso 1 1 calc R U . . .
C56' C 0.5103(2) 0.31646(18) 0.44934(18) 0.0225(9) Uani 1 1 d . . . . .
H56' H 0.512655 0.326947 0.492057 0.027 Uiso 1 1 calc R U . . .
C57' C 0.5831(2) 0.3157(2) 0.4381(2) 0.0355(11) Uani 1 1 d . . . . .
H57D H 0.581776 0.308189 0.395807 0.053 Uiso 1 1 calc R U . . .
H57E H 0.609489 0.285201 0.462245 0.053 Uiso 1 1 calc R U . . .
H57F H 0.604862 0.353288 0.449146 0.053 Uiso 1 1 calc R U . . .
C58' C 0.4770(2) 0.25770(18) 0.43845(19) 0.0231(9) Uani 1 1 d . . . . .
C59' C 0.4493(2) 0.23834(18) 0.38104(19) 0.0286(10) Uani 1 1 d . . . . .
H59' H 0.448874 0.263094 0.347857 0.034 Uiso 1 1 calc R U . . .
C60' C 0.4221(2) 0.18271(19) 0.3722(2) 0.0338(11) Uani 1 1 d . . . . .
H60' H 0.403223 0.169683 0.332976 0.041 Uiso 1 1 calc R U . . .
C61' C 0.4225(2) 0.1464(2) 0.4202(2) 0.0335(11) Uani 1 1 d . . . . .
H61' H 0.403928 0.108501 0.414113 0.040 Uiso 1 1 calc R U . . .
C62' C 0.4502(2) 0.1657(2) 0.4770(2) 0.0383(12) Uani 1 1 d . . . . .
H62' H 0.450811 0.140873 0.510238 0.046 Uiso 1 1 calc R U . . .
C63' C 0.4768(2) 0.2208(2) 0.4858(2) 0.0315(10) Uani 1 1 d . . . . .
H63' H 0.495434 0.233643 0.525159 0.038 Uiso 1 1 calc R U . . .
C64' C 0.6226(3) 0.6720(4) 0.0807(3) 0.089(3) Uani 1 1 d . . . . .
H64G H 0.638363 0.685846 0.045363 0.134 Uiso 1 1 calc R U . . .
H64H H 0.647450 0.636642 0.095539 0.134 Uiso 1 1 calc R U . . .
H64I H 0.630988 0.701802 0.111737 0.134 Uiso 1 1 calc R U . . .
C65' C 0.28537(18) 0.48635(15) 0.54696(16) 0.0140(7) Uani 1 1 d . . . . .
C66' C 0.21921(19) 0.46654(15) 0.56124(16) 0.0147(7) Uani 1 1 d . . . . .
C67' C 0.1861(2) 0.49230(16) 0.60257(18) 0.0189(8) Uani 1 1 d . . . . .
H67' H 0.204567 0.525824 0.623972 0.023 Uiso 1 1 calc R U . . .
C68' C 0.1254(2) 0.46797(16) 0.61184(17) 0.0188(8) Uani 1 1 d . . . . .
C69' C 0.10002(19) 0.41883(16) 0.57874(17) 0.0177(8) Uani 1 1 d . . . . .
H69' H 0.059017 0.400880 0.584440 0.021 Uiso 1 1 calc R U . . .
C70' C 0.13526(19) 0.39683(15) 0.53781(17) 0.0163(7) Uani 1 1 d . . . . .
C71' C 0.11474(19) 0.34433(15) 0.49991(17) 0.0169(8) Uani 1 1 d . . . . .
C72' C 0.0889(2) 0.49197(16) 0.65425(19) 0.0212(8) Uani 1 1 d . . . . .
C73' C 0.0572(2) 0.50981(16) 0.68929(18) 0.0206(8) Uani 1 1 d . . . . .
C74' C 0.0210(2) 0.53070(16) 0.73323(17) 0.0199(8) Uani 1 1 d . . . . .
C75' C -0.0488(2) 0.52035(17) 0.72776(19) 0.0233(9) Uani 1 1 d . . . . .
H75' H -0.073467 0.500386 0.693857 0.028 Uiso 1 1 calc R U . . .
C76' C -0.0825(2) 0.53922(17) 0.77194(19) 0.0247(9) Uani 1 1 d . . . . .
H76' H -0.130088 0.532308 0.767973 0.030 Uiso 1 1 calc R U . . .
C77' C -0.0468(2) 0.56784(17) 0.82127(18) 0.0231(9) Uani 1 1 d . . . . .
C78' C 0.0227(2) 0.57937(19) 0.82649(19) 0.0252(9) Uani 1 1 d . . . . .
H78' H 0.047173 0.599934 0.860074 0.030 Uiso 1 1 calc R U . . .
C79' C 0.0558(2) 0.56076(17) 0.78261(19) 0.0238(9) Uani 1 1 d . . . . .
H79' H 0.103219 0.568651 0.786279 0.029 Uiso 1 1 calc R U . . .
C80' C 0.3797(2) 0.55574(17) 0.55878(18) 0.0196(8) Uani 1 1 d . . . . .
H80' H 0.405112 0.522721 0.545268 0.023 Uiso 1 1 calc R U . . .
C81' C 0.4232(2) 0.58064(19) 0.61531(19) 0.0287(10) Uani 1 1 d . . . . .
H81D H 0.398511 0.612466 0.629810 0.043 Uiso 1 1 calc R U . . .
H81E H 0.466328 0.595185 0.606796 0.043 Uiso 1 1 calc R U . . .
H81F H 0.432888 0.550359 0.645829 0.043 Uiso 1 1 calc R U . . .
C82' C 0.36193(19) 0.59849(17) 0.50804(17) 0.0194(8) Uani 1 1 d . . . . .
C83' C 0.3337(2) 0.65137(18) 0.51585(19) 0.0255(9) Uani 1 1 d . . . . .
H83' H 0.328301 0.662373 0.554565 0.031 Uiso 1 1 calc R U . . .
C84' C 0.3130(2) 0.68925(19) 0.4685(2) 0.0311(10) Uani 1 1 d . . . . .
H84' H 0.293479 0.725642 0.474833 0.037 Uiso 1 1 calc R U . . .
C85' C 0.3209(3) 0.67362(19) 0.4120(2) 0.0336(11) Uani 1 1 d . . . . .
H85' H 0.306406 0.698996 0.379219 0.040 Uiso 1 1 calc R U . . .
C86' C 0.3499(3) 0.6209(2) 0.40367(18) 0.0374(11) Uani 1 1 d . . . . .
H86' H 0.355721 0.610153 0.364972 0.045 Uiso 1 1 calc R U . . .
C87' C 0.3709(2) 0.58317(18) 0.45137(19) 0.0291(10) Uani 1 1 d . . . . .
H87' H 0.391345 0.547119 0.445238 0.035 Uiso 1 1 calc R U . . .
C88' C 0.0371(2) 0.26317(18) 0.47167(19) 0.0237(9) Uani 1 1 d . . . . .
H88' H 0.048281 0.265884 0.431155 0.028 Uiso 1 1 calc R U . F 1
C89' C -0.0398(2) 0.2550(2) 0.4626(2) 0.0377(12) Uani 1 1 d . . . . .
H89G H -0.052592 0.250543 0.501449 0.057 Uiso 1 1 calc R U . . .
H89H H -0.053311 0.220338 0.438458 0.057 Uiso 1 1 calc R U . . .
H89I H -0.063027 0.288920 0.442121 0.057 Uiso 1 1 calc R U . . .
C96' C -0.1426(3) 0.5699(2) 0.8684(2) 0.0435(13) Uani 1 1 d . . . . .
H96D H -0.174119 0.587423 0.834597 0.065 Uiso 1 1 calc R U . . .
H96E H -0.154566 0.582821 0.905749 0.065 Uiso 1 1 calc R U . . .
H96F H -0.146256 0.527624 0.865612 0.065 Uiso 1 1 calc R U . . .
C18' C 0.2548(3) 0.2955(3) 0.7008(2) 0.0304(13) Uani 0.85 1 d . . P G 1
C19' C 0.2328(4) 0.2490(3) 0.7290(3) 0.0538(19) Uani 0.85 1 d . . P G 1
H19' H 0.259409 0.214568 0.734398 0.065 Uiso 0.85 1 calc R U P G 1
C20' C 0.1726(4) 0.2515(3) 0.7497(4) 0.067(2) Uani 0.85 1 d . . P G 1
H20' H 0.158025 0.218773 0.768974 0.080 Uiso 0.85 1 calc R U P G 1
C21' C 0.1334(3) 0.3012(3) 0.7427(3) 0.0500(17) Uani 0.85 1 d . . P G 1
H21' H 0.091523 0.302700 0.756201 0.060 Uiso 0.85 1 calc R U P G 1
C22' C 0.1556(3) 0.3480(3) 0.7161(3) 0.0523(17) Uani 0.85 1 d . . P G 1
H22' H 0.129994 0.382922 0.712382 0.063 Uiso 0.85 1 calc R U P G 1
C23' C 0.2152(3) 0.3449(3) 0.6946(3) 0.0498(17) Uani 0.85 1 d . . P G 1
H23' H 0.229274 0.377662 0.675075 0.060 Uiso 0.85 1 calc R U P G 1
C90' C 0.0767(3) 0.2134(2) 0.5026(3) 0.0282(12) Uani 0.85 1 d . . P H 1
C91' C 0.0844(3) 0.1642(3) 0.4712(3) 0.0402(15) Uani 0.85 1 d . U P H 1
H91' H 0.066896 0.163297 0.429399 0.048 Uiso 0.85 1 calc R U P H 1
C92' C 0.1168(3) 0.1161(3) 0.4990(4) 0.063(2) Uani 0.85 1 d . U P H 1
H92' H 0.120813 0.082043 0.476738 0.075 Uiso 0.85 1 calc R U P H 1
C93' C 0.1432(5) 0.1177(4) 0.5585(5) 0.061(2) Uani 0.85 1 d . . P H 1
H93' H 0.165337 0.084483 0.577982 0.073 Uiso 0.85 1 calc R U P H 1
C94' C 0.1382(4) 0.1670(4) 0.5908(4) 0.069(2) Uani 0.85 1 d . . P H 1
H94' H 0.157241 0.168161 0.632318 0.082 Uiso 0.85 1 calc R U P H 1
C95' C 0.1058(4) 0.2140(3) 0.5627(3) 0.0478(16) Uani 0.85 1 d . . P H 1
H95' H 0.103051 0.248223 0.585049 0.057 Uiso 0.85 1 calc R U P H 1
C18D C 0.2554(9) 0.3146(9) 0.6884(11) 0.027(10) Uiso 0.15 1 d G . P G 2
C23D C 0.2514(9) 0.3696(8) 0.7120(10) 0.040(7) Uiso 0.15 1 d G . P G 2
H23D H 0.290381 0.394151 0.718831 0.048 Uiso 0.15 1 calc R U P G 2
C22D C 0.1903(11) 0.3888(8) 0.7255(11) 0.039(8) Uiso 0.15 1 d G . P G 2
H22D H 0.187564 0.426385 0.741603 0.047 Uiso 0.15 1 calc R U P G 2
C21D C 0.1332(9) 0.3529(10) 0.7155(12) 0.0523(17) Uani 0.15 1 d G . P G 2
H21D H 0.091471 0.365939 0.724745 0.063 Uiso 0.15 1 calc R U P G 2
C20D C 0.1372(9) 0.2978(9) 0.6920(10) 0.029(6) Uiso 0.15 1 d G . P G 2
H20D H 0.098194 0.273259 0.685114 0.035 Uiso 0.15 1 calc R U P G 2
C19D C 0.1983(10) 0.2787(7) 0.6784(9) 0.031(7) Uiso 0.15 1 d G . P G 2
H19D H 0.201011 0.241024 0.662342 0.037 Uiso 0.15 1 calc R U P G 2
C90D C 0.0627(12) 0.2139(10) 0.5224(9) 0.0282(12) Uani 0.15 1 d G . P H 2
C95D C 0.0392(10) 0.2122(8) 0.5755(9) 0.027(6) Uiso 0.15 1 d G . P H 2
H95D H 0.008121 0.240887 0.583522 0.033 Uiso 0.15 1 calc R U P H 2
C94D C 0.0611(11) 0.1687(9) 0.6168(8) 0.038(7) Uiso 0.15 1 d G . P H 2
H94D H 0.045065 0.167508 0.653062 0.045 Uiso 0.15 1 calc R U P H 2
C93D C 0.1066(12) 0.1268(9) 0.6050(10) 0.039(7) Uiso 0.15 1 d G . P H 2
H93D H 0.121576 0.096968 0.633275 0.047 Uiso 0.15 1 calc R U P H 2
C92D C 0.1301(13) 0.1284(12) 0.5520(12) 0.11(3) Uani 0.15 1 d G U P H 2
H92D H 0.161143 0.099807 0.543949 0.132 Uiso 0.15 1 calc R U P H 2
C91D C 0.1081(13) 0.1720(13) 0.5107(10) 0.055(11) Uani 0.15 1 d G U P H 2
H91D H 0.124199 0.173185 0.474408 0.066 Uiso 0.15 1 calc R U P H 2
O1S O 0.11567(15) 0.79460(12) 1.37747(13) 0.0279(7) Uani 1 1 d . . . . .
C1S C 0.1276(3) 0.73627(19) 1.3976(2) 0.0370(11) Uani 1 1 d . . . . .
H1SA H 0.164063 0.719361 1.380177 0.056 Uiso 1 1 calc R U . . .
H1SB H 0.085541 0.713650 1.385211 0.056 Uiso 1 1 calc R U . . .
H1SC H 0.141310 0.735770 1.441164 0.056 Uiso 1 1 calc R U . . .
C2S C 0.1140(2) 0.80529(19) 1.31483(19) 0.0296(10) Uani 1 1 d . . . . .
C3S C 0.0928(3) 0.8683(2) 1.3060(2) 0.0428(11) Uani 1 1 d . . . . .
H3SA H 0.046595 0.873205 1.313668 0.064 Uiso 1 1 calc R U . . .
H3SB H 0.093267 0.879941 1.264969 0.064 Uiso 1 1 calc R U . . .
H3SC H 0.124913 0.892514 1.333764 0.064 Uiso 1 1 calc R U . . .
C4S C 0.1851(2) 0.7977(2) 1.3025(2) 0.0342(11) Uani 1 1 d . . . . .
H4SA H 0.184676 0.807522 1.260798 0.051 Uiso 1 1 calc R U . . .
H4SB H 0.199586 0.757326 1.309885 0.051 Uiso 1 1 calc R U . . .
H4SC H 0.217073 0.823181 1.328741 0.051 Uiso 1 1 calc R U . . .
C5S C 0.0633(3) 0.7654(2) 1.2761(2) 0.0472(14) Uani 1 1 d . . . . .
H5SA H 0.082200 0.726147 1.277837 0.071 Uiso 1 1 calc R U . . .
H5SB H 0.054614 0.779267 1.234759 0.071 Uiso 1 1 calc R U . . .
H5SC H 0.020348 0.765041 1.290470 0.071 Uiso 1 1 calc R U . . .
O2S O 0.1390(3) -0.01612(19) 0.7601(2) 0.0722(13) Uani 1 1 d . . . . .
C6S C 0.1120(4) -0.0094(3) 0.8120(3) 0.079(2) Uani 1 1 d . . . . .
H6SA H 0.148909 -0.013359 0.847245 0.119 Uiso 1 1 calc R U . . .
H6SB H 0.077322 -0.039245 0.812838 0.119 Uiso 1 1 calc R U . . .
H6SC H 0.091118 0.028960 0.811889 0.119 Uiso 1 1 calc R U . . .
C7S C 0.1921(3) 0.0253(3) 0.7520(3) 0.0658(19) Uani 1 1 d . . . . .
C8S C 0.2534(4) 0.0274(3) 0.8054(3) 0.089(2) Uani 1 1 d . . . . .
H8SA H 0.240506 0.048872 0.838257 0.133 Uiso 1 1 calc R U . . .
H8SB H 0.292099 0.046760 0.793222 0.133 Uiso 1 1 calc R U . . .
H8SC H 0.266677 -0.012123 0.818441 0.133 Uiso 1 1 calc R U . . .
C9S C 0.1615(4) 0.0867(3) 0.7405(4) 0.092(3) Uani 1 1 d . . . . .
H9SA H 0.198169 0.115418 0.750711 0.138 Uiso 1 1 d R U . . .
H9SB H 0.127469 0.092938 0.765151 0.138 Uiso 1 1 d R U . . .
H9SC H 0.139679 0.090608 0.698291 0.138 Uiso 1 1 d R U . . .
C10S C 0.2163(4) 0.0007(3) 0.6962(3) 0.079(2) Uani 1 1 d . . . . .
H10A H 0.236723 -0.037635 0.705598 0.118 Uiso 1 1 calc R U . . .
H10B H 0.250269 0.026818 0.685146 0.118 Uiso 1 1 calc R U . . .
H10C H 0.176911 -0.002596 0.662891 0.118 Uiso 1 1 calc R U . . .
C19S C 0.2558(4) -0.0512(2) 0.2644(3) 0.0615(17) Uani 1 1 d D . . . .
H19A H 0.230329 -0.037391 0.225802 0.092 Uiso 0.6 1 d R U P I 1
H19B H 0.304699 -0.043301 0.267662 0.092 Uiso 0.6 1 d R U P I 1
H19C H 0.248809 -0.093001 0.267662 0.092 Uiso 0.6 1 d R U P I 1
H19E H 0.244459 -0.019211 0.236062 0.092 Uiso 0.4 1 d R U P J 2
H19F H 0.297629 -0.070381 0.258182 0.092 Uiso 0.4 1 d R U P J 2
H19G H 0.218099 -0.079151 0.258182 0.092 Uiso 0.4 1 d R U P J 2
O11S O 0.2336(6) -0.0222(5) 0.3121(4) 0.050(3) Uani 0.6 1 d D U P K 1
H11S H 0.239022 0.012723 0.308618 0.074 Uiso 0.6 1 d R U P K 1
O11T O 0.2677(11) -0.0296(10) 0.3222(7) 0.089(8) Uani 0.4 1 d D U P K 2
H11T H 0.268504 0.005885 0.320826 0.133 Uiso 0.4 1 d R U P K 2
O6S O 0.4455(2) 0.1067(2) 0.6196(2) 0.0775(14) Uani 1 1 d . . . . .
H6S H 0.410235 0.106473 0.634285 0.116 Uiso 1 1 calc R U . . .
C14S C 0.4855(4) 0.1571(3) 0.6396(3) 0.074(2) Uani 1 1 d . . . . .
H14A H 0.498179 0.156953 0.683225 0.112 Uiso 1 1 calc R U . . .
H14B H 0.458705 0.191949 0.626198 0.112 Uiso 1 1 calc R U . . .
H14C H 0.527075 0.156982 0.623001 0.112 Uiso 1 1 calc R U . . .
O7S O 0.5394(3) 0.5023(2) 0.4280(2) 0.0899(16) Uani 1 1 d . . . . .
H7S H 0.561417 0.531293 0.420150 0.135 Uiso 1 1 calc R U . . .
C15S C 0.5478(3) 0.4964(3) 0.4920(3) 0.075(2) Uani 1 1 d . . . . .
H15A H 0.504296 0.504693 0.503698 0.112 Uiso 1 1 calc R U . . .
H15B H 0.582769 0.523646 0.511795 0.112 Uiso 1 1 calc R U . . .
H15C H 0.562161 0.456740 0.503706 0.112 Uiso 1 1 calc R U . . .
O9S O 0.5996(2) 0.38570(17) 1.0495(2) 0.0320(11) Uani 0.7 1 d D . P L 1
H9S H 0.573674 0.388690 1.016877 0.048 Uiso 0.7 1 d R U P L 1
C17S C 0.6298(4) 0.4409(3) 1.0681(4) 0.100(3) Uani 1 1 d D . . . .
H17G H 0.627185 0.448315 1.108797 0.150 Uiso 0.7 1 d R U P L 1
H17H H 0.605374 0.470545 1.042997 0.150 Uiso 0.7 1 d R U P L 1
H17I H 0.676804 0.440865 1.064377 0.150 Uiso 0.7 1 d R U P L 1
H17J H 0.620644 0.443315 1.025357 0.150 Uiso 0.3 1 d R U P L 2
H17K H 0.602525 0.469015 1.083557 0.150 Uiso 0.3 1 d R U P L 2
H17L H 0.677365 0.448435 1.083557 0.150 Uiso 0.3 1 d R U P L 2
O8S O 0.56168(19) 0.42370(17) 0.34320(18) 0.0530(10) Uani 1 1 d . . . . .
H8S H 0.566025 0.448060 0.370941 0.079 Uiso 1 1 calc R U . . .
C16S C 0.5830(4) 0.4474(4) 0.2959(4) 0.092(3) Uani 1 1 d . . . . .
H16A H 0.554553 0.481057 0.281460 0.137 Uiso 1 1 d R U . . .
H16B H 0.579093 0.418627 0.263900 0.137 Uiso 1 1 d R U . . .
H16C H 0.630873 0.459537 0.308140 0.137 Uiso 1 1 d R U . . .
O3S O 0.0493(3) -0.0619(2) 0.6611(2) 0.0905(16) Uani 1 1 d . . . . .
H3S H 0.072868 -0.046532 0.690486 0.136 Uiso 1 1 d R U . . .
C11S C 0.0777(5) -0.1145(4) 0.6510(4) 0.112(3) Uani 1 1 d . . . . .
H11A H 0.097777 -0.111600 0.616415 0.168 Uiso 1 1 d R U . . .
H11B H 0.042447 -0.143460 0.644325 0.168 Uiso 1 1 d R U . . .
H11C H 0.112247 -0.125060 0.684915 0.168 Uiso 1 1 d R U . . .
O4S O 0.6284(2) 0.5588(2) 0.7909(2) 0.0783(14) Uani 1 1 d . . . . .
H4S H 0.661599 0.573168 0.780566 0.117 Uiso 1 1 d R U . . .
C12S C 0.5759(3) 0.5513(3) 0.7386(3) 0.078(2) Uani 1 1 d . . . . .
H12A H 0.594312 0.529569 0.708658 0.117 Uiso 1 1 calc R U . . .
H12B H 0.559958 0.589275 0.722465 0.117 Uiso 1 1 calc R U . . .
H12C H 0.537579 0.529874 0.748948 0.117 Uiso 1 1 calc R U . . .
O10S O 0.4597(5) 0.2992(6) 0.8739(5) 0.148(5) Uani 0.6 1 d D . P M 1
H10S H 0.465594 0.327625 0.895847 0.222 Uiso 0.6 1 d R U P M 1
C18S C 0.5234(7) 0.2835(7) 0.8608(7) 0.070(4) Uani 0.6 1 d D U P M 1
H18A H 0.557855 0.277499 0.896074 0.104 Uiso 0.6 1 d R U P M 1
H18B H 0.517355 0.248539 0.837574 0.104 Uiso 0.6 1 d R U P M 1
H18C H 0.537095 0.314219 0.837574 0.104 Uiso 0.6 1 d R U P M 1
O5S O -0.04841(15) 0.36526(14) 0.55534(15) 0.0375(7) Uani 1 1 d . . . . .
H5S H -0.076916 0.346824 0.570462 0.056 Uiso 1 1 calc R U . . .
C13S C -0.0762(3) 0.4206(2) 0.5353(3) 0.0523(15) Uani 1 1 d . . . . .
H13A H -0.120074 0.415284 0.507471 0.078 Uiso 1 1 calc R U . . .
H13B H -0.044330 0.441014 0.515221 0.078 Uiso 1 1 calc R U . . .
H13C H -0.083364 0.443381 0.569645 0.078 Uiso 1 1 calc R U . . .
O10T O 0.5636(10) 0.3307(10) 0.8689(8) 0.158(9) Uani 0.4 1 d D . P N 2
H10T H 0.543081 0.350331 0.889384 0.237 Uiso 0.4 1 d R U P N 2
C18T C 0.5527(18) 0.2725(11) 0.875(2) 0.18(2) Uani 0.4 1 d D U P N 2
H18D H 0.556718 0.258787 0.915418 0.274 Uiso 0.4 1 d R U P N 2
H18E H 0.505878 0.270467 0.854838 0.274 Uiso 0.4 1 d R U P N 2
H18F H 0.579988 0.248797 0.854838 0.274 Uiso 0.4 1 d R U P N 2
Cl5 Cl 0.26235(7) 0.10403(5) 0.27897(6) 0.0384(3) Uani 1 1 d . . . . .
O12T O 0.5879(10) 0.4607(12) 0.8851(8) 0.131(9) Uani 0.3 1 d . U P O 1
H12D H 0.558917 0.447478 0.904169 0.197 Uiso 0.3 1 d R U P O 1
H12E H 0.600317 0.431318 0.867599 0.197 Uiso 0.3 1 d R U P O 1
Cl1 Cl -0.02145(5) 0.85938(4) 0.99567(5) 0.0304(2) Uani 1 1 d . . . . .
Cl6 Cl 0.32280(6) 0.12403(6) 0.67645(5) 0.0422(3) Uani 1 1 d . . . . .
O12S O 0.6267(4) 0.4527(4) 0.8551(4) 0.102(3) Uani 0.7 1 d . U P P 2
H12F H 0.627210 0.484251 0.836001 0.153 Uiso 0.7 1 d R U P P 2
H12G H 0.590510 0.454601 0.869061 0.153 Uiso 0.7 1 d R U P P 2
Cl3 Cl 0.46848(16) 0.39264(12) 0.94687(14) 0.0630(8) Uani 0.6 1 d . U P Q 1
Cl2 Cl 0.18790(5) 0.62831(4) 1.27698(4) 0.0256(2) Uani 1 1 d . . . . .
Cl4 Cl 0.26192(5) 0.62684(4) 0.65469(4) 0.02111(18) Uani 1 1 d . . . . .
Cl3B Cl 0.5008(2) 0.4223(2) 0.94207(18) 0.0595(11) Uani 0.4 1 d . U P R 3
O9T O 0.6140(7) 0.3897(5) 1.0833(6) 0.042(3) Uiso 0.3 1 d D . P L 2
H9T H 0.587484 0.374225 1.055639 0.063 Uiso 0.3 1 d R U P L 2

loop_
_atom_site_aniso_label
_atom_site_aniso_U_11
_atom_site_aniso_U_22
_atom_site_aniso_U_33
_atom_site_aniso_U_23
_atom_site_aniso_U_13
_atom_site_aniso_U_12
Eu 0.01470(9) 0.00972(7) 0.01192(8) 0.00014(8) 0.00548(7) 0.00015(8)
O1 0.0163(13) 0.0121(12) 0.0194(14) -0.0009(11) 0.0059(11) 0.0014(10)
O2 0.0192(14) 0.0169(13) 0.0243(15) -0.0018(11) 0.0085(12) -0.0031(11)
O3 0.0230(14) 0.0165(13) 0.0157(14) -0.0019(11) 0.0073(11) -0.0059(11)
O4 0.0227(14) 0.0141(12) 0.0129(13) -0.0006(10) 0.0074(11) -0.0049(11)
O5 0.0183(14) 0.0193(13) 0.0146(13) 0.0026(11) 0.0048(11) 0.0052(11)
O6 0.0223(14) 0.0178(13) 0.0136(13) 0.0020(11) 0.0070(11) 0.0059(11)
O7 0.056(2) 0.0191(16) 0.052(2) -0.0051(16) 0.0149(19) -0.0101(16)
O9 0.0342(19) 0.064(2) 0.0252(17) -0.0163(16) 0.0097(14) 0.0215(17)
N1 0.0225(18) 0.0144(16) 0.0154(17) -0.0001(13) 0.0081(14) -0.0004(13)
N2 0.0163(16) 0.0126(15) 0.0141(16) -0.0002(12) 0.0041(13) 0.0022(12)
N3 0.0138(16) 0.0093(14) 0.0191(17) 0.0011(12) 0.0070(13) -0.0014(12)
N4 0.0200(17) 0.0152(15) 0.0224(18) 0.0005(13) 0.0067(14) 0.0054(13)
N5 0.0258(19) 0.0170(16) 0.039(2) -0.0010(15) 0.0140(16) -0.0030(14)
N6 0.0250(18) 0.0205(16) 0.0121(16) -0.0013(13) 0.0067(14) -0.0026(14)
N7 0.0293(19) 0.0157(15) 0.0160(16) 0.0005(13) 0.0075(14) -0.0094(14)
N8 0.030(2) 0.0307(19) 0.0228(18) 0.0082(15) 0.0108(16) 0.0165(16)
N9 0.0313(19) 0.0218(16) 0.0133(16) 0.0042(13) 0.0077(14) 0.0114(14)
C1 0.0188(19) 0.0166(17) 0.0117(17) 0.0007(14) 0.0054(15) 0.0020(15)
C2 0.022(2) 0.0135(17) 0.0139(18) -0.0003(14) 0.0056(15) 0.0021(15)
C3 0.029(2) 0.0127(17) 0.029(2) -0.0002(16) 0.0150(19) 0.0050(16)
C4 0.042(3) 0.0118(18) 0.033(2) -0.0003(17) 0.021(2) 0.0006(17)
C5 0.033(2) 0.0148(18) 0.035(2) -0.0047(17) 0.016(2) -0.0044(17)
C6 0.024(2) 0.0150(17) 0.021(2) 0.0012(15) 0.0121(17) -0.0020(15)
C7 0.023(2) 0.0178(19) 0.024(2) -0.0051(17) 0.0126(18) -0.0067(16)
C8 0.037(3) 0.019(2) 0.044(3) -0.002(2) 0.017(2) -0.0010(19)
C9 0.036(3) 0.019(2) 0.049(3) 0.002(2) 0.015(2) 0.0028(19)
C10 0.037(3) 0.016(2) 0.048(3) -0.002(2) 0.018(2) -0.0008(19)
C11 0.050(3) 0.022(2) 0.039(3) -0.003(2) 0.009(2) -0.001(2)
C12 0.051(3) 0.0171(19) 0.042(3) 0.003(2) 0.010(2) 0.009(3)
C13 0.039(3) 0.0175(19) 0.038(3) -0.0029(19) 0.018(2) -0.0027(19)
C14 0.036(3) 0.033(2) 0.042(3) 0.000(2) 0.001(2) -0.009(2)
C15 0.038(3) 0.024(2) 0.051(3) 0.011(2) 0.005(3) 0.002(2)
C16 0.0160(19) 0.0206(19) 0.027(2) -0.0010(17) 0.0066(17) 0.0027(15)
C17 0.024(2) 0.036(2) 0.023(2) 0.0018(19) 0.0045(18) 0.0035(19)
C18 0.017(2) 0.023(2) 0.030(2) 0.0083(18) 0.0032(17) -0.0008(16)
C19 0.040(3) 0.041(3) 0.064(3) 0.020(3) 0.027(2) 0.021(3)
C20 0.049(3) 0.053(4) 0.071(4) 0.042(3) 0.026(3) 0.025(3)
C21 0.037(3) 0.086(5) 0.036(3) 0.025(3) 0.004(2) -0.001(3)
C22 0.070(4) 0.050(3) 0.030(3) 0.000(2) 0.012(3) -0.014(3)
C23 0.053(3) 0.030(2) 0.028(2) -0.001(2) 0.013(2) -0.006(2)
C24 0.024(2) 0.028(2) 0.045(3) 0.005(2) 0.014(2) -0.0026(19)
C25 0.026(3) 0.051(3) 0.054(3) -0.007(3) 0.016(2) -0.011(2)
C26 0.025(2) 0.029(2) 0.043(3) 0.000(2) 0.015(2) -0.0084(18)
C27 0.030(3) 0.037(3) 0.038(3) 0.000(2) 0.012(2) 0.002(2)
C28 0.033(3) 0.048(3) 0.054(3) -0.011(3) 0.014(3) -0.011(2)
C29 0.046(3) 0.060(4) 0.060(4) -0.027(3) 0.025(3) -0.025(3)
C30 0.054(3) 0.040(3) 0.070(4) -0.010(3) 0.023(3) -0.001(3)
C31 0.042(3) 0.034(2) 0.054(3) -0.002(2) 0.020(3) 0.002(2)
C32 0.063(4) 0.038(3) 0.060(4) -0.022(3) 0.024(3) -0.020(3)
C33 0.0203(19) 0.0123(18) 0.0135(17) -0.0024(13) 0.0042(15) 0.0024(14)
C34 0.0210(19) 0.0137(16) 0.0138(18) 0.0013(14) 0.0049(15) 0.0034(14)
C35 0.027(2) 0.0176(18) 0.0136(18) 0.0007(15) 0.0071(16) 0.0011(16)
C36 0.027(2) 0.0191(19) 0.021(2) 0.0029(16) 0.0127(18) -0.0005(17)
C37 0.026(2) 0.0146(17) 0.020(2) 0.0007(15) 0.0085(17) -0.0047(15)
C38 0.0178(19) 0.0132(16) 0.0154(18) 0.0018(14) 0.0057(15) 0.0011(14)
C39 0.0180(19) 0.0142(17) 0.0159(19) 0.0008(15) 0.0045(15) 0.0012(14)
C40 0.036(2) 0.025(2) 0.018(2) -0.0001(17) 0.0112(19) -0.0054(19)
C41 0.033(2) 0.027(2) 0.021(2) -0.0025(18) 0.0119(19) -0.0051(19)
C48 0.028(2) 0.023(2) 0.019(2) -0.0053(17) 0.0082(18) -0.0050(17)
C49 0.033(2) 0.031(2) 0.018(2) -0.0069(18) 0.0012(18) -0.0015(19)
C50 0.041(3) 0.022(2) 0.0127(19) -0.0047(16) 0.0037(18) -0.0017(18)
C51 0.039(3) 0.027(2) 0.023(2) -0.0036(18) 0.008(2) 0.0015(19)
C52 0.045(3) 0.035(3) 0.031(3) -0.002(2) 0.007(2) 0.011(2)
C53 0.071(4) 0.029(3) 0.032(3) 0.001(2) 0.008(2) 0.018(3)
C54 0.081(4) 0.020(2) 0.038(3) 0.001(2) 0.010(3) -0.002(3)
C55 0.046(3) 0.029(2) 0.031(3) -0.005(2) 0.009(2) -0.009(2)
C56 0.035(2) 0.0196(19) 0.0131(19) -0.0038(16) 0.0036(17) -0.0091(18)
C57 0.043(3) 0.039(3) 0.034(3) -0.009(2) 0.009(2) -0.015(2)
C58 0.041(3) 0.029(2) 0.021(2) -0.0077(18) 0.006(2) -0.004(2)
C59 0.063(4) 0.034(3) 0.048(3) 0.007(2) 0.028(3) 0.001(3)
C60 0.094(5) 0.028(3) 0.063(4) 0.006(3) 0.036(4) 0.012(3)
C61 0.068(4) 0.044(3) 0.051(4) -0.011(3) 0.014(3) 0.008(3)
C62 0.047(3) 0.032(3) 0.089(4) -0.011(3) 0.018(3) 0.000(3)
C63 0.050(3) 0.023(2) 0.067(4) -0.005(2) 0.020(3) -0.008(2)
C65 0.017(2) 0.0168(18) 0.022(2) 0.0043(16) 0.0049(16) 0.0029(15)
C66 0.0179(19) 0.0152(17) 0.0187(19) 0.0011(15) 0.0070(16) 0.0004(14)
C67 0.023(2) 0.0174(18) 0.022(2) 0.0045(16) 0.0121(17) 0.0056(15)
C68 0.024(2) 0.0148(18) 0.025(2) -0.0015(16) 0.0116(18) 0.0022(16)
C69 0.028(2) 0.0168(18) 0.0181(19) 0.0034(15) 0.0136(17) 0.0021(16)
C70 0.0177(18) 0.0122(16) 0.0169(18) 0.0011(14) 0.0069(15) -0.0004(14)
C71 0.0192(17) 0.0132(18) 0.0133(16) 0.0002(14) 0.0077(14) -0.0007(14)
C72 0.034(2) 0.020(2) 0.025(2) 0.0054(17) 0.0136(19) 0.0053(18)
C73 0.030(2) 0.024(2) 0.023(2) 0.0057(18) 0.0131(19) 0.0052(18)
C74 0.026(2) 0.0197(19) 0.024(2) 0.0002(17) 0.0136(18) 0.0045(16)
C75 0.022(2) 0.033(2) 0.024(2) -0.0004(18) 0.0060(18) 0.0105(18)
C76 0.028(2) 0.043(3) 0.018(2) -0.0049(19) 0.0016(18) 0.008(2)
C77 0.026(2) 0.036(2) 0.024(2) -0.009(2) 0.0106(17) 0.009(2)
C78 0.023(2) 0.045(2) 0.024(2) -0.006(2) 0.0006(17) 0.016(2)
C79 0.030(2) 0.036(2) 0.019(2) -0.0063(18) 0.0046(18) 0.0078(19)
C80 0.036(3) 0.038(3) 0.020(2) 0.0088(19) 0.007(2) 0.015(2)
C81 0.053(4) 0.113(6) 0.048(4) 0.048(4) 0.017(3) 0.045(4)
C82 0.045(3) 0.028(2) 0.021(2) 0.0069(19) 0.007(2) 0.012(2)
C83 0.035(3) 0.051(3) 0.029(3) 0.005(2) 0.006(2) 0.015(2)
C84 0.042(3) 0.065(4) 0.032(3) 0.011(3) 0.012(2) 0.020(3)
C85 0.057(3) 0.036(3) 0.047(3) 0.018(3) 0.010(3) 0.009(3)
C86 0.072(4) 0.029(2) 0.056(3) 0.002(3) 0.020(3) -0.006(3)
C87 0.073(4) 0.028(2) 0.038(3) 0.001(2) 0.022(3) 0.005(2)
C96 0.044(3) 0.089(5) 0.037(3) -0.005(3) 0.016(3) 0.039(3)
O8 0.052(3) 0.0152(19) 0.029(2) 0.0032(17) 0.010(2) -0.0032(18)
C42 0.026(2) 0.022(2) 0.024(2) 0.0005(19) 0.0123(18) -0.0063(18)
C43 0.052(5) 0.024(3) 0.016(3) -0.002(3) 0.009(3) -0.008(3)
C44 0.043(4) 0.019(3) 0.021(3) 0.000(2) 0.005(3) -0.008(3)
C45 0.026(3) 0.015(3) 0.029(3) 0.000(2) 0.008(3) -0.006(2)
C46 0.028(3) 0.024(3) 0.019(3) -0.001(2) 0.007(2) -0.003(2)
C47 0.027(3) 0.014(3) 0.022(3) -0.001(2) 0.008(2) -0.006(2)
C64 0.059(5) 0.014(3) 0.047(5) 0.000(3) 0.018(4) -0.001(3)
C91 0.116(11) 0.021(5) 0.032(5) 0.001(4) 0.037(7) 0.009(6)
C92 0.22(2) 0.023(5) 0.038(7) 0.003(5) 0.054(11) -0.023(8)
C93 0.132(12) 0.019(4) 0.041(5) -0.001(3) 0.018(6) -0.007(6)
C94 0.079(8) 0.028(4) 0.032(5) 0.000(4) 0.018(5) -0.003(5)
C95 0.038(6) 0.028(5) 0.024(4) 0.007(3) 0.003(5) 0.007(4)
C42B 0.026(2) 0.022(2) 0.024(2) 0.0005(19) 0.0123(18) -0.0063(18)
C95B 0.021(8) 0.021(6) 0.061(12) 0.003(6) 0.010(8) -0.011(6)
C94B 0.090(15) 0.033(9) 0.056(12) 0.012(8) 0.003(10) -0.020(9)
C93B 0.132(12) 0.019(4) 0.041(5) -0.001(3) 0.018(6) -0.007(6)
C92B 0.21(3) 0.023(9) 0.044(11) 0.005(8) -0.002(15) -0.005(13)
C91B 0.096(15) 0.023(7) 0.031(8) -0.003(6) 0.000(9) 0.014(8)
Eu' 0.01581(9) 0.01197(8) 0.01368(9) 0.00066(8) 0.00640(7) 0.00037(8)
O1' 0.0249(15) 0.0157(13) 0.0154(14) 0.0012(11) 0.0026(12) 0.0005(11)
O2' 0.0288(15) 0.0133(12) 0.0175(14) 0.0000(11) 0.0075(12) 0.0022(11)
O3' 0.0182(13) 0.0191(14) 0.0176(13) 0.0039(11) 0.0066(11) 0.0023(10)
O4' 0.0177(14) 0.0182(13) 0.0194(14) 0.0039(11) 0.0066(11) 0.0009(11)
O5' 0.0169(13) 0.0171(13) 0.0195(14) -0.0035(11) 0.0097(11) -0.0024(11)
O6' 0.0201(14) 0.0173(13) 0.0197(14) -0.0036(11) 0.0075(12) -0.0033(11)
O7' 0.043(2) 0.0157(15) 0.040(2) 0.0046(14) 0.0140(16) -0.0024(13)
O8' 0.041(2) 0.113(4) 0.049(2) 0.042(2) 0.0148(19) -0.019(2)
O9' 0.0317(18) 0.050(2) 0.0325(18) -0.0182(16) 0.0192(15) -0.0044(15)
N1' 0.0156(16) 0.0135(16) 0.0136(16) 0.0007(13) 0.0047(13) -0.0005(13)
N2' 0.0165(16) 0.0122(14) 0.0151(16) -0.0008(12) 0.0047(13) 0.0018(12)
N3' 0.0163(16) 0.0131(15) 0.0125(16) 0.0023(12) 0.0050(13) -0.0010(12)
N4' 0.033(2) 0.0200(16) 0.0176(17) 0.0026(14) 0.0074(15) 0.0011(15)
N5' 0.0304(19) 0.0175(16) 0.0173(17) 0.0000(14) 0.0047(15) 0.0019(14)
N6' 0.0169(15) 0.0236(17) 0.0205(16) 0.0025(14) 0.0071(13) 0.0033(14)
N7' 0.0171(16) 0.0207(16) 0.0199(17) 0.0061(13) 0.0067(14) 0.0026(13)
N8' 0.0179(16) 0.0177(15) 0.0187(16) -0.0037(13) 0.0101(14) -0.0038(13)
N9' 0.0192(17) 0.0218(16) 0.0235(18) -0.0062(14) 0.0100(14) -0.0048(13)
C1' 0.0164(19) 0.0224(19) 0.0160(19) 0.0014(16) 0.0035(16) -0.0009(15)
C2' 0.0135(18) 0.0158(17) 0.021(2) 0.0034(15) 0.0055(15) -0.0005(14)
C3' 0.019(2) 0.0194(18) 0.024(2) 0.0066(16) 0.0053(16) 0.0028(15)
C4' 0.0164(19) 0.0157(18) 0.028(2) 0.0008(16) 0.0080(17) 0.0014(14)
C5' 0.022(2) 0.0187(18) 0.023(2) -0.0014(16) 0.0091(17) 0.0010(16)
C6' 0.0169(19) 0.0173(18) 0.020(2) 0.0021(16) 0.0087(16) 0.0015(15)
C7' 0.018(2) 0.0174(18) 0.0157(19) -0.0013(15) 0.0037(16) -0.0006(15)
C8' 0.029(2) 0.021(2) 0.030(2) 0.0040(18) 0.0089(19) 0.0003(17)
C9' 0.027(2) 0.022(2) 0.029(2) 0.0000(18) 0.0051(19) 0.0020(17)
C10' 0.024(2) 0.0151(18) 0.030(2) 0.0028(17) 0.0053(19) 0.0030(16)
C11' 0.025(2) 0.0205(19) 0.022(2) 0.0040(16) 0.0072(18) 0.0040(16)
C12' 0.027(2) 0.0217(18) 0.023(2) -0.002(2) 0.0042(16) 0.007(2)
C13' 0.024(2) 0.0142(18) 0.033(2) 0.0020(16) 0.0075(18) 0.0022(15)
C14' 0.036(3) 0.0213(19) 0.024(2) 0.0060(17) 0.009(2) 0.0013(18)
C15' 0.035(3) 0.019(2) 0.023(2) -0.0016(18) 0.002(2) 0.0017(19)
C16' 0.034(2) 0.028(2) 0.016(2) 0.0012(17) 0.0034(18) -0.0046(19)
C17' 0.060(4) 0.053(3) 0.030(3) 0.000(3) -0.009(3) 0.007(3)
C24' 0.039(3) 0.024(2) 0.015(2) -0.0004(17) 0.0013(18) 0.0070(19)
C25' 0.035(3) 0.044(3) 0.018(2) -0.005(2) 0.0006(19) 0.003(2)
C26' 0.034(2) 0.032(2) 0.0117(19) 0.0013(17) 0.0049(17) -0.0002(19)
C27' 0.035(3) 0.033(2) 0.025(2) 0.0031(19) 0.003(2) 0.003(2)
C28' 0.040(3) 0.050(3) 0.032(3) -0.004(2) 0.014(2) 0.011(2)
C29' 0.035(3) 0.065(4) 0.035(3) 0.000(3) 0.014(2) -0.002(3)
C30' 0.042(3) 0.040(3) 0.034(3) 0.005(2) 0.009(2) -0.009(2)
C31' 0.039(3) 0.031(2) 0.024(2) -0.0017(19) 0.006(2) 0.000(2)
C32' 0.053(3) 0.026(2) 0.048(3) 0.017(2) 0.020(3) 0.004(2)
C33' 0.0161(17) 0.0173(19) 0.0160(17) -0.0008(15) 0.0039(14) -0.0026(15)
C34' 0.0169(19) 0.0155(17) 0.017(2) -0.0041(15) 0.0044(16) -0.0011(15)
C35' 0.020(2) 0.0180(18) 0.020(2) -0.0016(16) 0.0090(16) 0.0001(15)
C36' 0.024(2) 0.0179(18) 0.0129(18) 0.0000(15) 0.0072(16) -0.0028(16)
C37' 0.021(2) 0.0184(18) 0.0153(19) 0.0023(15) 0.0054(16) 0.0020(16)
C38' 0.0145(18) 0.0138(16) 0.0162(19) -0.0024(14) 0.0051(15) 0.0005(14)
C39' 0.0161(18) 0.0163(17) 0.0140(18) -0.0009(14) 0.0024(15) -0.0009(14)
C40' 0.022(2) 0.025(2) 0.022(2) 0.0022(17) 0.0056(18) -0.0001(17)
C41' 0.024(2) 0.0209(19) 0.018(2) -0.0001(16) 0.0076(17) -0.0003(17)
C42' 0.027(2) 0.025(2) 0.019(2) 0.0008(16) 0.0106(17) -0.0037(17)
C43' 0.021(2) 0.035(2) 0.028(2) 0.0093(19) 0.0042(18) -0.0028(18)
C44' 0.033(2) 0.058(3) 0.028(2) 0.022(3) 0.0028(19) -0.010(3)
C45' 0.034(3) 0.061(4) 0.034(3) 0.021(2) 0.017(2) -0.007(2)
C46' 0.023(2) 0.059(3) 0.036(2) 0.013(3) 0.0058(19) -0.015(3)
C47' 0.028(2) 0.044(3) 0.019(2) 0.0069(19) 0.0019(18) -0.010(2)
C48' 0.017(2) 0.024(2) 0.028(2) 0.0042(18) 0.0076(17) 0.0068(16)
C49' 0.022(2) 0.045(3) 0.030(3) 0.003(2) -0.0002(19) 0.009(2)
C50' 0.021(2) 0.0203(19) 0.023(2) 0.0041(16) 0.0061(17) 0.0085(16)
C51' 0.029(2) 0.023(2) 0.030(2) 0.0038(18) 0.0120(19) 0.0017(17)
C52' 0.038(3) 0.022(2) 0.035(2) 0.0001(19) 0.003(2) 0.0030(18)
C53' 0.048(3) 0.033(2) 0.026(2) 0.0021(19) 0.010(2) 0.018(2)
C54' 0.034(3) 0.049(3) 0.032(3) 0.008(2) 0.019(2) 0.013(2)
C55' 0.021(2) 0.042(3) 0.031(2) 0.000(2) 0.0096(19) 0.0048(19)
C56' 0.017(2) 0.030(2) 0.020(2) 0.0023(17) 0.0022(16) 0.0072(17)
C57' 0.019(2) 0.041(3) 0.047(3) 0.011(2) 0.007(2) 0.0092(19)
C58' 0.017(2) 0.026(2) 0.029(2) 0.0067(18) 0.0101(17) 0.0078(17)
C59' 0.031(2) 0.030(2) 0.025(2) 0.0057(18) 0.0051(19) 0.0074(19)
C60' 0.032(3) 0.030(2) 0.036(3) -0.005(2) 0.001(2) 0.010(2)
C61' 0.027(2) 0.026(2) 0.050(3) 0.003(2) 0.014(2) 0.0063(18)
C62' 0.038(3) 0.038(3) 0.042(3) 0.015(2) 0.016(2) 0.007(2)
C63' 0.032(3) 0.038(2) 0.026(2) 0.008(2) 0.009(2) 0.004(2)
C64' 0.043(4) 0.154(7) 0.077(5) 0.056(5) 0.026(3) -0.033(4)
C65' 0.0161(19) 0.0147(17) 0.0116(18) 0.0023(14) 0.0034(15) 0.0010(14)
C66' 0.0172(19) 0.0130(16) 0.0150(18) 0.0038(15) 0.0055(15) 0.0010(14)
C67' 0.022(2) 0.0153(18) 0.022(2) -0.0018(16) 0.0092(17) -0.0019(15)
C68' 0.019(2) 0.0193(18) 0.020(2) 0.0005(16) 0.0068(16) 0.0043(15)
C69' 0.0151(19) 0.0204(18) 0.0181(19) 0.0009(15) 0.0049(15) -0.0001(15)
C70' 0.0155(19) 0.0175(17) 0.0163(18) 0.0001(15) 0.0040(15) -0.0023(14)
C71' 0.0196(19) 0.0127(16) 0.0191(19) 0.0036(15) 0.0061(16) 0.0023(14)
C72' 0.021(2) 0.0179(18) 0.027(2) 0.0000(17) 0.0092(18) -0.0004(16)
C73' 0.019(2) 0.0183(19) 0.026(2) -0.0007(16) 0.0092(17) -0.0013(15)
C74' 0.024(2) 0.0159(17) 0.023(2) -0.0001(16) 0.0102(17) 0.0051(15)
C75' 0.023(2) 0.023(2) 0.026(2) -0.0066(17) 0.0089(18) -0.0039(16)
C76' 0.019(2) 0.026(2) 0.031(2) -0.0060(18) 0.0108(18) -0.0033(17)
C77' 0.024(2) 0.026(2) 0.022(2) -0.0057(17) 0.0117(18) 0.0011(17)
C78' 0.023(2) 0.029(2) 0.023(2) -0.0077(18) 0.0039(18) -0.0006(18)
C79' 0.018(2) 0.025(2) 0.028(2) -0.0044(18) 0.0050(17) 0.0008(16)
C80' 0.018(2) 0.0203(19) 0.023(2) -0.0025(16) 0.0104(17) -0.0070(16)
C81' 0.026(2) 0.030(2) 0.030(2) -0.0025(19) 0.0053(19) -0.0099(18)
C82' 0.018(2) 0.0215(18) 0.019(2) -0.0023(16) 0.0054(16) -0.0102(16)
C83' 0.031(2) 0.028(2) 0.020(2) -0.0038(18) 0.0116(19) -0.0054(19)
C84' 0.038(3) 0.024(2) 0.032(3) 0.0010(19) 0.009(2) -0.0045(19)
C85' 0.049(3) 0.026(2) 0.027(2) 0.0034(19) 0.007(2) -0.012(2)
C86' 0.066(3) 0.031(2) 0.018(2) -0.006(2) 0.016(2) -0.012(3)
C87' 0.041(3) 0.021(2) 0.030(2) -0.0083(18) 0.017(2) -0.0058(19)
C88' 0.025(2) 0.027(2) 0.021(2) -0.0072(18) 0.0092(18) -0.0119(18)
C89' 0.026(2) 0.037(3) 0.047(3) -0.008(2) 0.001(2) -0.012(2)
C96' 0.040(3) 0.055(3) 0.045(3) -0.015(3) 0.030(2) -0.005(2)
C18' 0.044(4) 0.034(3) 0.013(3) -0.003(3) 0.005(2) -0.003(3)
C19' 0.073(5) 0.032(3) 0.073(5) -0.006(3) 0.053(4) -0.005(3)
C20' 0.090(6) 0.040(4) 0.089(6) -0.016(4) 0.060(5) -0.022(4)
C21' 0.043(4) 0.067(5) 0.042(4) -0.016(3) 0.014(3) -0.007(3)
C22' 0.048(4) 0.072(4) 0.040(3) 0.018(3) 0.014(3) 0.021(4)
C23' 0.057(4) 0.059(4) 0.039(4) 0.027(3) 0.022(3) 0.020(3)
C90' 0.025(3) 0.022(2) 0.040(4) -0.001(2) 0.013(2) -0.008(2)
C91' 0.025(3) 0.034(3) 0.062(5) -0.013(3) 0.007(3) -0.002(2)
C92' 0.026(3) 0.034(4) 0.129(8) -0.010(5) 0.020(4) -0.004(3)
C93' 0.039(4) 0.042(4) 0.103(7) 0.028(5) 0.015(4) -0.002(4)
C94' 0.070(5) 0.067(5) 0.065(5) 0.033(4) 0.004(4) 0.007(4)
C95' 0.066(4) 0.040(3) 0.037(4) 0.013(3) 0.009(3) 0.002(3)
C21D 0.048(4) 0.072(4) 0.040(3) 0.018(3) 0.014(3) 0.021(4)
C90D 0.025(3) 0.022(2) 0.040(4) -0.001(2) 0.013(2) -0.008(2)
C92D 0.05(4) 0.08(4) 0.18(5) 0.04(4) -0.01(4) 0.02(3)
C91D 0.012(16) 0.10(3) 0.06(2) -0.01(2) 0.010(17) -0.004(19)
O1S 0.0303(17) 0.0253(15) 0.0293(16) -0.0004(13) 0.0088(13) 0.0068(13)
C1S 0.045(3) 0.026(2) 0.044(3) 0.004(2) 0.015(2) 0.010(2)
C2S 0.031(2) 0.034(2) 0.023(2) -0.0004(19) 0.0027(19) 0.0060(19)
C3S 0.056(3) 0.036(2) 0.036(3) 0.009(3) 0.010(2) 0.015(3)
C4S 0.037(3) 0.038(3) 0.029(2) 0.000(2) 0.010(2) -0.001(2)
C5S 0.036(3) 0.062(4) 0.039(3) -0.015(3) -0.004(2) -0.005(3)
O2S 0.087(3) 0.066(3) 0.070(3) 0.001(2) 0.031(3) -0.010(3)
C6S 0.101(6) 0.076(5) 0.072(5) -0.004(4) 0.047(4) 0.002(4)
C7S 0.055(4) 0.049(4) 0.100(6) 0.005(4) 0.031(4) -0.003(3)
C8S 0.088(6) 0.079(5) 0.087(6) -0.015(4) -0.007(5) 0.020(4)
C9S 0.083(5) 0.058(4) 0.142(8) 0.026(5) 0.039(5) 0.007(4)
C10S 0.109(6) 0.067(4) 0.066(5) -0.011(4) 0.033(4) -0.017(4)
C19S 0.086(5) 0.033(3) 0.068(4) 0.006(3) 0.022(4) 0.003(3)
O11S 0.087(8) 0.033(4) 0.026(4) 0.003(4) 0.005(4) -0.014(5)
O11T 0.16(2) 0.061(10) 0.035(8) 0.015(7) 0.006(11) -0.019(14)
O6S 0.073(3) 0.090(4) 0.080(3) 0.017(3) 0.039(3) 0.017(3)
C14S 0.071(5) 0.090(5) 0.067(5) 0.027(4) 0.025(4) 0.011(4)
O7S 0.098(4) 0.072(3) 0.097(4) -0.037(3) 0.013(3) -0.028(3)
C15S 0.057(4) 0.091(5) 0.078(5) -0.027(4) 0.017(4) -0.009(4)
O9S 0.031(2) 0.024(2) 0.037(3) -0.006(2) -0.005(2) 0.0161(18)
C17S 0.088(6) 0.083(6) 0.141(8) -0.022(6) 0.053(6) 0.006(5)
O8S 0.037(2) 0.064(3) 0.062(3) 0.025(2) 0.019(2) -0.0011(19)
C16S 0.077(5) 0.106(6) 0.099(6) 0.028(5) 0.036(5) -0.006(5)
O3S 0.088(4) 0.076(3) 0.102(4) -0.020(3) 0.005(3) 0.010(3)
C11S 0.114(7) 0.092(7) 0.133(8) -0.054(6) 0.030(6) 0.005(5)
O4S 0.060(3) 0.110(4) 0.069(3) -0.002(3) 0.022(2) 0.001(3)
C12S 0.051(4) 0.081(5) 0.101(6) -0.012(4) 0.016(4) -0.014(4)
O10S 0.088(8) 0.251(16) 0.096(8) -0.027(9) -0.001(6) -0.043(9)
C18S 0.065(10) 0.072(10) 0.067(8) -0.001(8) 0.003(7) 0.003(7)
O5S 0.0311(16) 0.0309(17) 0.059(2) -0.0016(18) 0.0286(15) -0.0068(16)
C13S 0.027(3) 0.060(4) 0.070(4) 0.013(3) 0.011(3) -0.004(3)
O10T 0.132(16) 0.25(3) 0.100(13) 0.056(15) 0.045(12) 0.111(17)
C18T 0.15(3) 0.12(2) 0.31(5) 0.12(3) 0.13(3) 0.07(2)
Cl5 0.0493(7) 0.0243(5) 0.0408(7) -0.0105(5) 0.0074(6) -0.0009(5)
O12T 0.098(15) 0.25(3) 0.056(11) -0.063(14) 0.040(10) -0.074(16)
Cl1 0.0358(6) 0.0207(5) 0.0369(6) 0.0013(4) 0.0123(5) 0.0143(4)
Cl6 0.0472(7) 0.0426(6) 0.0365(6) 0.0158(6) 0.0082(5) 0.0097(6)
O12S 0.096(6) 0.111(6) 0.076(5) -0.044(5) -0.040(5) 0.040(5)
Cl3 0.0679(19) 0.0547(16) 0.0754(19) 0.0260(14) 0.0361(16) 0.0374(14)
Cl2 0.0434(6) 0.0191(4) 0.0170(4) 0.0025(4) 0.0125(4) 0.0036(5)
Cl4 0.0337(5) 0.0166(4) 0.0156(4) -0.0005(4) 0.0108(4) -0.0003(4)
Cl3B 0.053(2) 0.080(3) 0.048(2) 0.012(2) 0.0164(19) 0.036(2)

loop_
_atom_type_symbol
_atom_type_description
_atom_type_scat_dispersion_real
_atom_type_scat_dispersion_imag
_atom_type_scat_source
C C 0.0033 0.0016 'International Tables Vol C Tables 4.2.6.8 and 6.1.1.4'
H H 0.0000 0.0000 'International Tables Vol C Tables 4.2.6.8 and 6.1.1.4'
Cl Cl 0.1484 0.1585 'International Tables Vol C Tables 4.2.6.8 and 6.1.1.4'
Eu Eu -0.1578 3.6682 'International Tables Vol C Tables 4.2.6.8 and 6.1.1.4'
N N 0.0061 0.0033 'International Tables Vol C Tables 4.2.6.8 and 6.1.1.4'
O O 0.0106 0.0060 'International Tables Vol C Tables 4.2.6.8 and 6.1.1.4'

loop_
_exptl_crystal_face_index_h
_exptl_crystal_face_index_k
_exptl_crystal_face_index_l
_exptl_crystal_face_perp_dist
1.00 -1.00 0.00 0.0410
-1.00 1.00 0.00 0.0330
-1.00 -1.00 0.00 0.0390
1.00 1.00 0.00 0.0410
0.00 0.00 1.00 0.1940
-1.00 0.00 -1.00 0.1080
0.00 0.00 -1.00 0.2000

loop_
_geom_angle_atom_site_label_1
_geom_angle_atom_site_label_2
_geom_angle_atom_site_label_3
_geom_angle
O1 Eu O2 126.65(9)
O1 Eu N1 62.85(9)
O1 Eu N2 72.50(9)
O1 Eu N3 137.40(9)
O2 Eu N1 63.81(10)
O2 Eu N2 137.39(10)
O2 Eu N3 73.50(9)
O3 Eu O1 84.46(9)
O3 Eu O2 79.84(9)
O3 Eu O4 126.68(8)
O3 Eu O5 81.14(9)
O3 Eu O6 144.97(9)
O3 Eu N1 71.41(9)
O3 Eu N2 63.27(9)
O3 Eu N3 138.13(10)
O4 Eu O1 82.40(8)
O4 Eu O2 145.14(9)
O4 Eu N1 140.15(10)
O4 Eu N2 63.47(9)
O4 Eu N3 71.72(9)
O5 Eu O1 145.95(9)
O5 Eu O2 80.78(9)
O5 Eu O4 81.84(9)
O5 Eu N1 137.98(10)
O5 Eu N2 73.46(9)
O5 Eu N3 63.36(9)
O6 Eu O1 80.13(9)
O6 Eu O2 84.49(9)
O6 Eu O4 82.22(9)
O6 Eu O5 126.98(9)
O6 Eu N1 73.56(9)
O6 Eu N2 138.09(10)
O6 Eu N3 63.62(9)
N2 Eu N1 118.00(10)
N3 Eu N1 121.24(10)
N3 Eu N2 120.77(10)
C1 O1 Eu 125.7(2)
C7 O2 Eu 123.8(3)
C33 O3 Eu 127.0(2)
C39 O4 Eu 125.2(2)
C65 O5 Eu 125.3(2)
C71 O6 Eu 126.0(2)
C13 O7 C32 116.8(4)
C77 O9 C96 117.0(3)
C2 N1 Eu 120.8(2)
C6 N1 Eu 119.6(2)
C6 N1 C2 119.3(3)
C34 N2 Eu 120.8(2)
C34 N2 C38 118.9(3)
C38 N2 Eu 120.4(2)
C66 N3 Eu 120.4(2)
C66 N3 C70 119.3(3)
C70 N3 Eu 120.2(2)
C1 N4 C16 121.4(3)
C7 N5 C24 121.2(3)
C33 N6 C48 119.4(3)
C39 N7 C56 121.7(3)
C65 N8 C80 119.6(3)
C71 N9 C88 119.4(4)
C71 N9 C88B 119.1(5)
O1 C1 N4 122.6(3)
O1 C1 C2 117.9(3)
N4 C1 C2 119.5(3)
N1 C2 C1 112.2(3)
N1 C2 C3 122.8(4)
C3 C2 C1 125.0(3)
C4 C3 C2 118.0(4)
C3 C4 C5 119.4(3)
C3 C4 C8 122.7(4)
C5 C4 C8 117.8(4)
C6 C5 C4 118.3(4)
N1 C6 C5 122.3(4)
N1 C6 C7 112.9(3)
C5 C6 C7 124.8(4)
O2 C7 N5 122.5(4)
O2 C7 C6 119.1(3)
N5 C7 C6 118.4(3)
C9 C8 C4 171.3(5)
C8 C9 C10 176.8(6)
C11 C10 C9 120.9(5)
C15 C10 C9 120.0(4)
C15 C10 C11 119.2(4)
C12 C11 C10 119.7(5)
C11 C12 C13 120.4(5)
O7 C13 C12 115.1(4)
O7 C13 C14 124.4(4)
C14 C13 C12 120.5(4)
C13 C14 C15 118.6(4)
C10 C15 C14 121.6(5)
N4 C16 C17 109.4(3)
N4 C16 C18 109.8(3)
C17 C16 C18 112.3(3)
C19 C18 C16 121.1(4)
C19 C18 C23 118.4(4)
C23 C18 C16 120.4(4)
C18 C19 C20 119.5(5)
C21 C20 C19 120.5(5)
C22 C21 C20 120.4(5)
C21 C22 C23 120.1(5)
C22 C23 C18 121.0(5)
N5 C24 C25 108.5(4)
N5 C24 C26 113.1(4)
C26 C24 C25 110.7(4)
C27 C26 C24 121.4(4)
C27 C26 C31 120.1(5)
C31 C26 C24 118.3(4)
C26 C27 C28 119.4(5)
C29 C28 C27 120.4(5)
C28 C29 C30 120.5(5)
C29 C30 C31 120.2(5)
C30 C31 C26 119.4(5)
O3 C33 N6 121.5(3)
O3 C33 C34 117.6(3)
N6 C33 C34 120.9(3)
N2 C34 C33 111.3(3)
N2 C34 C35 122.7(3)
C35 C34 C33 126.0(3)
C34 C35 C36 117.8(3)
C35 C36 C40 123.3(4)
C37 C36 C35 119.7(4)
C37 C36 C40 116.9(4)
C36 C37 C38 118.5(4)
N2 C38 C37 122.4(3)
N2 C38 C39 112.2(3)
C37 C38 C39 125.4(3)
O4 C39 N7 122.5(3)
O4 C39 C38 118.6(3)
N7 C39 C38 118.9(3)
C41 C40 C36 164.6(5)
C40 C41 C42 174.3(6)
C40 C41 C42B 171.9(9)
N6 C48 C49 109.5(3)
N6 C48 C50 111.2(3)
C50 C48 C49 112.9(3)
C51 C50 C48 123.4(4)
C51 C50 C55 118.1(4)
C55 C50 C48 118.5(4)
C52 C51 C50 120.8(4)
C53 C52 C51 121.2(5)
C52 C53 C54 119.4(5)
C53 C54 C55 120.4(5)
C54 C55 C50 120.1(5)
N7 C56 C57 109.9(3)
N7 C56 C58 110.3(3)
C57 C56 C58 114.1(4)
C59 C58 C56 120.5(4)
C63 C58 C56 121.3(4)
C63 C58 C59 118.2(5)
C58 C59 C60 121.0(5)
C61 C60 C59 119.4(5)
C60 C61 C62 121.3(6)
C61 C62 C63 118.4(5)
C58 C63 C62 121.8(5)
O5 C65 N8 122.0(4)
O5 C65 C66 118.3(3)
N8 C65 C66 119.6(3)
N3 C66 C65 112.3(3)
N3 C66 C67 122.1(3)
C67 C66 C65 125.5(3)
C68 C67 C66 118.6(3)
C67 C68 C69 119.1(4)
C67 C68 C72 119.3(4)
C69 C68 C72 121.5(4)
C70 C69 C68 118.5(4)
N3 C70 C69 122.2(3)
N3 C70 C71 111.8(3)
C69 C70 C71 125.9(3)
O6 C71 N9 121.8(3)
O6 C71 C70 118.3(3)
N9 C71 C70 119.9(3)
C73 C72 C68 176.8(5)
C72 C73 C74 178.7(5)
C75 C74 C73 121.7(4)
C75 C74 C79 118.5(4)
C79 C74 C73 119.8(4)
C76 C75 C74 121.5(4)
C75 C76 C77 119.2(4)
O9 C77 C76 115.1(4)
C78 C77 O9 124.4(4)
C78 C77 C76 120.6(4)
C77 C78 C79 119.3(4)
C78 C79 C74 120.9(4)
N8 C80 C81 108.7(4)
N8 C80 C82 112.4(4)
C81 C80 C82 110.6(4)
C83 C82 C80 117.4(4)
C87 C82 C80 123.7(4)
C87 C82 C83 118.8(5)
C84 C83 C82 121.3(5)
C83 C84 C85 119.6(5)
C86 C85 C84 119.4(5)
C85 C86 C87 120.5(5)
C82 C87 C86 120.3(5)
C45 O8 C64 117.2(5)
C43 C42 C41 121.7(6)
C47 C42 C41 120.1(6)
C47 C42 C43 117.7(6)
C44 C43 C42 121.0(6)
C43 C44 C45 119.9(5)
O8 C45 C44 125.7(6)
O8 C45 C46 113.8(5)
C44 C45 C46 120.5(5)
C47 C46 C45 119.8(5)
C46 C47 C42 120.9(6)
N9 C88 C89 107.3(5)
N9 C88 C90 112.7(5)
C90 C88 C89 112.4(6)
C91 C90 C88 118.1(9)
C95 C90 C88 120.1(8)
C95 C90 C91 121.7(10)
C92 C91 C90 119.0(11)
C91 C92 C93 118.1(11)
C94 C93 C92 122.5(11)
C95 C94 C93 118.5(10)
C94 C95 C90 120.2(11)
C45B O8B C64B 116.4(17)
O8B C45B C44B 114.5(11)
O8B C45B C46B 125.4(11)
C44B C45B C46B 120.0
C45B C44B C43B 120.0
C42B C43B C44B 120.0
C43B C42B C41 113.4(10)
C43B C42B C47B 120.0
C47B C42B C41 126.2(10)
C46B C47B C42B 120.0
C47B C46B C45B 120.0
N9 C88B C89B 110.9(8)
N9 C88B C90B 102.9(7)
C90B C88B C89B 113.5(9)
C95B C90B C88B 122.2(7)
C95B C90B C91B 120.0
C91B C90B C88B 117.8(7)
C90B C95B C94B 120.0
C95B C94B C93B 120.0
C94B C93B C92B 120.0
C91B C92B C93B 120.0
C92B C91B C90B 120.0
O1' Eu' O2' 126.70(9)
O1' Eu' O3' 83.88(9)
O1' Eu' O4' 143.06(9)
O1' Eu' O6' 81.52(9)
O1' Eu' N1' 63.60(9)
O1' Eu' N2' 141.27(10)
O1' Eu' N3' 71.43(9)
O2' Eu' O3' 80.54(9)
O2' Eu' O6' 85.98(9)
O2' Eu' N1' 63.31(9)
O2' Eu' N2' 70.31(9)
O2' Eu' N3' 142.86(10)
O3' Eu' O6' 148.37(8)
O3' Eu' N1' 77.27(9)
O3' Eu' N2' 63.46(9)
O3' Eu' N3' 136.48(9)
O4' Eu' O2' 83.06(9)
O4' Eu' O3' 126.62(8)
O4' Eu' O6' 79.32(9)
O4' Eu' N1' 135.90(10)
O4' Eu' N2' 63.17(9)
O4' Eu' N3' 71.77(9)
O5' Eu' O1' 82.28(9)
O5' Eu' O2' 142.09(9)
O5' Eu' O3' 79.07(8)
O5' Eu' O4' 83.95(9)
O5' Eu' O6' 126.07(8)
O5' Eu' N1' 140.04(10)
O5' Eu' N2' 72.03(9)
O5' Eu' N3' 62.86(9)
O6' Eu' N1' 71.11(9)
O6' Eu' N2' 137.12(9)
O6' Eu' N3' 63.21(9)
N1' Eu' N2' 122.81(10)
N1' Eu' N3' 119.01(10)
N2' Eu' N3' 118.12(9)
C1' O1' Eu' 124.7(2)
C7' O2' Eu' 124.9(2)
C33' O3' Eu' 124.2(2)
C39' O4' Eu' 125.4(2)
C65' O5' Eu' 126.4(2)
C71' O6' Eu' 125.1(2)
C13' O7' C32' 116.8(4)
C45' O8' C64' 116.5(4)
C77' O9' C96' 117.3(3)
C2' N1' Eu' 119.7(2)
C6' N1' Eu' 120.6(2)
C6' N1' C2' 119.0(3)
C34' N2' Eu' 120.2(2)
C34' N2' C38' 119.0(3)
C38' N2' Eu' 120.8(2)
C66' N3' Eu' 120.4(2)
C66' N3' C70' 119.2(3)
C70' N3' Eu' 120.2(2)
C1' N4' C16' 122.4(3)
C7' N5' C24' 121.7(3)
C33' N6' C56' 121.4(3)
C39' N7' C48' 120.7(3)
C65' N8' C80' 121.7(3)
C71' N9' C88' 121.9(3)
O1' C1' N4' 122.2(4)
O1' C1' C2' 118.6(3)
N4' C1' C2' 119.2(3)
N1' C2' C1' 112.6(3)
N1' C2' C3' 122.2(4)
C3' C2' C1' 125.1(3)
C2' C3' C4' 118.5(4)
C3' C4' C8' 118.6(4)
C5' C4' C3' 119.3(3)
C5' C4' C8' 122.0(4)
C4' C5' C6' 118.2(4)
N1' C6' C5' 122.7(4)
N1' C6' C7' 111.9(3)
C5' C6' C7' 125.3(4)
O2' C7' N5' 123.2(4)
O2' C7' C6' 118.3(3)
N5' C7' C6' 118.4(3)
C9' C8' C4' 175.7(5)
C8' C9' C10' 176.0(5)
C11' C10' C9' 121.9(4)
C11' C10' C15' 119.1(4)
C15' C10' C9' 119.0(4)
C12' C11' C10' 119.7(4)
C11' C12' C13' 121.0(4)
O7' C13' C12' 114.8(4)
O7' C13' C14' 125.1(4)
C14' C13' C12' 120.0(4)
C13' C14' C15' 119.8(4)
C14' C15' C10' 120.3(4)
N4' C16' C17' 110.1(4)
N4' C16' C18' 109.5(4)
C18' C16' C17' 112.5(4)
C18D C16' N4' 112.0(9)
C18D C16' C17' 126.2(10)
N5' C24' C25' 109.1(4)
N5' C24' C26' 110.0(3)
C25' C24' C26' 112.2(3)
C27' C26' C24' 121.7(4)
C27' C26' C31' 118.1(4)
C31' C26' C24' 120.2(4)
C26' C27' C28' 121.3(4)
C29' C28' C27' 120.0(5)
C30' C29' C28' 120.1(5)
C29' C30' C31' 120.0(5)
C26' C31' C30' 120.5(4)
O3' C33' N6' 122.4(3)
O3' C33' C34' 118.4(3)
N6' C33' C34' 119.2(3)
N2' C34' C33' 112.5(3)
N2' C34' C35' 122.5(3)
C35' C34' C33' 125.0(3)
C34' C35' C36' 118.8(4)
C35' C36' C37' 118.4(3)
C35' C36' C40' 119.3(4)
C37' C36' C40' 122.3(4)
C38' C37' C36' 119.1(4)
N2' C38' C37' 122.1(3)
N2' C38' C39' 111.5(3)
C37' C38' C39' 126.4(3)
O4' C39' N7' 123.0(3)
O4' C39' C38' 118.1(3)
N7' C39' C38' 118.9(3)
C41' C40' C36' 175.6(4)
C40' C41' C42' 177.4(4)
C43' C42' C41' 120.3(4)
C43' C42' C47' 119.1(4)
C47' C42' C41' 120.4(4)
C44' C43' C42' 120.3(4)
C43' C44' C45' 119.5(4)
O8' C45' C44' 114.6(4)
C46' C45' O8' 124.5(4)
C46' C45' C44' 120.9(4)
C45' C46' C47' 119.4(4)
C46' C47' C42' 120.8(4)
N7' C48' C49' 108.9(3)
N7' C48' C50' 110.8(3)
C50' C48' C49' 112.2(3)
C51' C50' C48' 123.6(4)
C51' C50' C55' 118.7(4)
C55' C50' C48' 117.6(4)
C52' C51' C50' 120.7(4)
C51' C52' C53' 120.2(4)
C54' C53' C52' 119.3(4)
C55' C54' C53' 121.3(4)
C54' C55' C50' 119.7(4)
N6' C56' C57' 108.2(3)
N6' C56' C58' 112.8(3)
C58' C56' C57' 111.3(3)
C59' C58' C56' 121.4(4)
C63' C58' C56' 119.8(4)
C63' C58' C59' 118.7(4)
C58' C59' C60' 120.1(4)
C61' C60' C59' 120.4(4)
C62' C61' C60' 119.4(4)
C63' C62' C61' 120.2(4)
C62' C63' C58' 121.3(4)
O5' C65' N8' 122.6(3)
O5' C65' C66' 118.0(3)
N8' C65' C66' 119.4(3)
N3' C66' C65' 112.2(3)
N3' C66' C67' 122.3(3)
C67' C66' C65' 125.5(3)
C68' C67' C66' 118.7(3)
C67' C68' C69' 118.4(3)
C67' C68' C72' 121.6(4)
C69' C68' C72' 120.0(4)
C70' C69' C68' 119.2(3)
N3' C70' C69' 122.2(3)
N3' C70' C71' 112.6(3)
C69' C70' C71' 125.1(3)
O6' C71' N9' 122.1(3)
O6' C71' C70' 118.7(3)
N9' C71' C70' 119.2(3)
C73' C72' C68' 177.4(4)
C72' C73' C74' 177.9(5)
C75' C74' C73' 121.1(4)
C79' C74' C73' 120.0(4)
C79' C74' C75' 119.0(4)
C74' C75' C76' 120.1(4)
C77' C76' C75' 120.1(4)
O9' C77' C76' 125.0(4)
O9' C77' C78' 114.9(4)
C76' C77' C78' 120.1(4)
C79' C78' C77' 119.6(4)
C78' C79' C74' 121.0(4)
N8' C80' C81' 108.5(3)
N8' C80' C82' 108.9(3)
C82' C80' C81' 114.3(3)
C83' C82' C80' 121.3(4)
C83' C82' C87' 118.8(4)
C87' C82' C80' 119.8(4)
C82' C83' C84' 121.6(4)
C85' C84' C83' 119.6(4)
C86' C85' C84' 119.4(4)
C85' C86' C87' 120.8(4)
C82' C87' C86' 119.8(4)
N9' C88' C89' 109.4(4)
N9' C88' C90' 112.9(4)
N9' C88' C90D 105.2(9)
C89' C88' C90D 99.9(9)
C90' C88' C89' 113.1(4)
C19' C18' C16' 122.2(6)
C19' C18' C23' 117.7(6)
C23' C18' C16' 120.1(6)
C18' C19' C20' 120.9(7)
C21' C20' C19' 120.4(7)
C22' C21' C20' 119.1(6)
C21' C22' C23' 120.2(6)
C22' C23' C18' 121.6(6)
C91' C90' C88' 119.7(6)
C91' C90' C95' 117.6(6)
C95' C90' C88' 122.7(5)
C90' C91' C92' 121.2(7)
C93' C92' C91' 119.5(8)
C92' C93' C94' 120.5(10)
C95' C94' C93' 119.3(8)
C94' C95' C90' 121.8(7)
C23D C18D C16' 118.5(13)
C23D C18D C19D 120.0
C19D C18D C16' 121.3(13)
C18D C23D C22D 120.0
C21D C22D C23D 120.0
C20D C21D C22D 120.0
C21D C20D C19D 120.0
C20D C19D C18D 120.0
C95D C90D C88' 122.0(14)
C95D C90D C91D 120.0
C91D C90D C88' 118.0(14)
C90D C95D C94D 120.0
C93D C94D C95D 120.0
C92D C93D C94D 120.0
C93D C92D C91D 120.0
C92D C91D C90D 120.0
C1S O1S C2S 116.7(3)
O1S C2S C3S 104.1(3)
O1S C2S C4S 109.4(3)
O1S C2S C5S 110.8(4)
C4S C2S C3S 109.5(4)
C4S C2S C5S 111.0(4)
C5S C2S C3S 111.8(4)
C6S O2S C7S 116.4(5)
O2S C7S C8S 113.5(6)
O2S C7S C9S 110.5(5)
O2S C7S C10S 102.5(5)
C8S C7S C9S 109.2(6)
C8S C7S C10S 109.3(6)
C9S C7S C10S 111.7(6)

loop_
_geom_bond_atom_site_label_1
_geom_bond_atom_site_label_2
_geom_bond_distance
Eu O1 2.419(2)
Eu O2 2.429(3)
Eu O3 2.369(3)
Eu O4 2.414(2)
Eu O5 2.408(3)
Eu O6 2.386(3)
Eu N1 2.558(3)
Eu N2 2.547(3)
Eu N3 2.539(3)
O1 C1 1.257(4)
O2 C7 1.250(5)
O3 C33 1.255(4)
O4 C39 1.246(4)
O5 C65 1.241(5)
O6 C71 1.249(4)
O7 C13 1.371(5)
O7 C32 1.424(6)
O9 C77 1.378(5)
O9 C96 1.428(6)
N1 C2 1.333(5)
N1 C6 1.330(5)
N2 C34 1.334(5)
N2 C38 1.338(5)
N3 C66 1.329(5)
N3 C70 1.344(5)
N4 C1 1.319(5)
N4 C16 1.472(5)
N5 C7 1.327(5)
N5 C24 1.476(6)
N6 C33 1.316(5)
N6 C48 1.461(5)
N7 C39 1.327(5)
N7 C56 1.470(5)
N8 C65 1.323(5)
N8 C80 1.475(5)
N9 C71 1.323(4)
N9 C88 1.483(8)
N9 C88B 1.497(11)
C1 C2 1.502(5)
C2 C3 1.390(5)
C3 C4 1.385(6)
C4 C5 1.398(6)
C4 C8 1.450(6)
C5 C6 1.388(5)
C6 C7 1.501(5)
C8 C9 1.188(6)
C9 C10 1.435(6)
C10 C11 1.394(7)
C10 C15 1.369(7)
C11 C12 1.383(7)
C12 C13 1.388(7)
C13 C14 1.372(6)
C14 C15 1.401(7)
C16 C17 1.520(6)
C16 C18 1.524(6)
C18 C19 1.384(6)
C18 C23 1.387(6)
C19 C20 1.409(7)
C20 C21 1.357(8)
C21 C22 1.356(8)
C22 C23 1.385(6)
C24 C25 1.507(6)
C24 C26 1.506(7)
C26 C27 1.365(7)
C26 C31 1.394(6)
C27 C28 1.409(7)
C28 C29 1.345(8)
C29 C30 1.377(8)
C30 C31 1.385(7)
C33 C34 1.512(5)
C34 C35 1.388(5)
C35 C36 1.391(5)
C36 C37 1.382(5)
C36 C40 1.436(6)
C37 C38 1.382(5)
C38 C39 1.505(5)
C40 C41 1.202(6)
C41 C42 1.425(8)
C41 C42B 1.418(11)
C48 C49 1.533(6)
C48 C50 1.521(6)
C50 C51 1.386(6)
C50 C55 1.401(6)
C51 C52 1.383(6)
C52 C53 1.361(7)
C53 C54 1.380(7)
C54 C55 1.398(7)
C56 C57 1.515(6)
C56 C58 1.518(6)
C58 C59 1.389(6)
C58 C63 1.361(7)
C59 C60 1.390(8)
C60 C61 1.364(8)
C61 C62 1.370(8)
C62 C63 1.405(7)
C65 C66 1.502(5)
C66 C67 1.398(5)
C67 C68 1.382(6)
C68 C69 1.398(5)
C68 C72 1.439(6)
C69 C70 1.382(5)
C70 C71 1.502(5)
C72 C73 1.185(6)
C73 C74 1.442(6)
C74 C75 1.386(6)
C74 C79 1.386(6)
C75 C76 1.363(6)
C76 C77 1.393(6)
C77 C78 1.375(5)
C78 C79 1.382(6)
C80 C81 1.523(7)
C80 C82 1.525(7)
C82 C83 1.381(6)
C82 C87 1.375(7)
C83 C84 1.374(7)
C84 C85 1.395(8)
C85 C86 1.364(7)
C86 C87 1.394(7)
O8 C45 1.372(6)
O8 C64 1.434(8)
C42 C43 1.414(8)
C42 C47 1.399(8)
C43 C44 1.373(9)
C44 C45 1.374(8)
C45 C46 1.392(7)
C46 C47 1.377(8)
C88 C89 1.519(9)
C88 C90 1.531(11)
C90 C91 1.409(11)
C90 C95 1.374(11)
C91 C92 1.358(15)
C92 C93 1.414(15)
C93 C94 1.385(11)
C94 C95 1.358(12)
O8B C45B 1.349(16)
O8B C64B 1.40(3)
C45B C44B 1.3900
C45B C46B 1.3900
C44B C43B 1.3900
C43B C42B 1.3900
C42B C47B 1.3900
C47B C46B 1.3900
C88B C89B 1.524(13)
C88B C90B 1.528(12)
C90B C95B 1.3900
C90B C91B 1.3900
C95B C94B 1.3900
C94B C93B 1.3900
C93B C92B 1.3900
C92B C91B 1.3900
Eu' O1' 2.411(3)
Eu' O2' 2.424(3)
Eu' O3' 2.426(2)
Eu' O4' 2.413(3)
Eu' O5' 2.405(2)
Eu' O6' 2.432(3)
Eu' N1' 2.545(3)
Eu' N2' 2.546(3)
Eu' N3' 2.563(3)
O1' C1' 1.252(5)
O2' C7' 1.251(4)
O3' C33' 1.245(4)
O4' C39' 1.249(4)
O5' C65' 1.255(4)
O6' C71' 1.251(4)
O7' C13' 1.365(5)
O7' C32' 1.427(5)
O8' C45' 1.378(5)
O8' C64' 1.448(7)
O9' C77' 1.358(5)
O9' C96' 1.430(5)
N1' C2' 1.337(5)
N1' C6' 1.332(5)
N2' C34' 1.335(5)
N2' C38' 1.346(5)
N3' C66' 1.338(5)
N3' C70' 1.337(5)
N4' C1' 1.322(5)
N4' C16' 1.473(5)
N5' C7' 1.328(5)
N5' C24' 1.488(5)
N6' C33' 1.318(5)
N6' C56' 1.474(5)
N7' C39' 1.314(5)
N7' C48' 1.477(5)
N8' C65' 1.313(5)
N8' C80' 1.485(5)
N9' C71' 1.318(5)
N9' C88' 1.465(5)
C1' C2' 1.497(5)
C2' C3' 1.387(5)
C3' C4' 1.395(6)
C4' C5' 1.382(6)
C4' C8' 1.442(6)
C5' C6' 1.391(5)
C6' C7' 1.508(5)
C8' C9' 1.177(6)
C9' C10' 1.435(6)
C10' C11' 1.395(6)
C10' C15' 1.412(6)
C11' C12' 1.369(6)
C12' C13' 1.396(6)
C13' C14' 1.374(6)
C14' C15' 1.384(6)
C16' C17' 1.530(6)
C16' C18' 1.518(7)
C16' C18D 1.458(15)
C24' C25' 1.521(6)
C24' C26' 1.523(6)
C26' C27' 1.379(6)
C26' C31' 1.389(6)
C27' C28' 1.397(7)
C28' C29' 1.370(7)
C29' C30' 1.364(7)
C30' C31' 1.410(7)
C33' C34' 1.504(5)
C34' C35' 1.385(5)
C35' C36' 1.395(5)
C36' C37' 1.398(5)
C36' C40' 1.436(5)
C37' C38' 1.377(5)
C38' C39' 1.507(5)
C40' C41' 1.196(5)
C41' C42' 1.424(5)
C42' C43' 1.389(6)
C42' C47' 1.390(6)
C43' C44' 1.383(6)
C44' C45' 1.391(6)
C45' C46' 1.368(6)
C46' C47' 1.388(6)
C48' C49' 1.525(6)
C48' C50' 1.514(6)
C50' C51' 1.382(6)
C50' C55' 1.409(6)
C51' C52' 1.380(6)
C52' C53' 1.383(7)
C53' C54' 1.375(7)
C54' C55' 1.366(6)
C56' C57' 1.527(6)
C56' C58' 1.509(6)
C58' C59' 1.392(6)
C58' C63' 1.380(6)
C59' C60' 1.393(6)
C60' C61' 1.381(6)
C61' C62' 1.380(7)
C62' C63' 1.380(7)
C65' C66' 1.496(5)
C66' C67' 1.394(5)
C67' C68' 1.390(5)
C68' C69' 1.401(5)
C68' C72' 1.439(5)
C69' C70' 1.379(5)
C70' C71' 1.499(5)
C72' C73' 1.192(5)
C73' C74' 1.437(5)
C74' C75' 1.394(6)
C74' C79' 1.387(6)
C75' C76' 1.394(5)
C76' C77' 1.376(6)
C77' C78' 1.394(6)
C78' C79' 1.379(6)
C80' C81' 1.518(6)
C80' C82' 1.511(6)
C82' C83' 1.372(5)
C82' C87' 1.392(6)
C83' C84' 1.390(6)
C84' C85' 1.383(6)
C85' C86' 1.379(7)
C86' C87' 1.394(6)
C88' C89' 1.517(6)
C88' C90' 1.492(7)
C88' C90D 1.632(18)
C18' C19' 1.371(9)
C18' C23' 1.380(8)
C19' C20' 1.381(9)
C20' C21' 1.380(10)
C21' C22' 1.357(10)
C22' C23' 1.379(9)
C90' C91' 1.370(8)
C90' C95' 1.381(8)
C91' C92' 1.375(10)
C92' C93' 1.359(12)
C93' C94' 1.371(13)
C94' C95' 1.357(9)
C18D C23D 1.3900
C18D C19D 1.3900
C23D C22D 1.3900
C22D C21D 1.3900
C21D C20D 1.3900
C20D C19D 1.3900
C90D C95D 1.3900
C90D C91D 1.3900
C95D C94D 1.3900
C94D C93D 1.3900
C93D C92D 1.3900
C92D C91D 1.3900
O1S C1S 1.428(5)
O1S C2S 1.450(5)
C2S C3S 1.518(7)
C2S C4S 1.513(6)
C2S C5S 1.515(6)
O2S C6S 1.410(7)
O2S C7S 1.466(7)
C7S C8S 1.544(10)
C7S C9S 1.545(9)
C7S C10S 1.563(9)
C19S O11S 1.426(12)
C19S O11T 1.389(16)
O6S C14S 1.435(8)
O7S C15S 1.448(8)
O9S C17S 1.437(9)
C17S O9T 1.290(13)
O8S C16S 1.358(8)
O3S C11S 1.380(9)
O4S C12S 1.432(8)
O10S C18S 1.412(12)
O5S C13S 1.431(6)
O10T C18T 1.376(14)

loop_
_geom_hbond_atom_site_label_D
_geom_hbond_atom_site_label_H
_geom_hbond_atom_site_label_A
_geom_hbond_distance_DH
_geom_hbond_distance_HA
_geom_hbond_distance_DA
_geom_hbond_angle_DHA
_geom_hbond_site_symmetry_A
_geom_hbond_publ_flag
N4 H4 Cl1 0.88 2.37 3.210(3) 160.1 . yes
N6 H6 Cl2 0.88 2.28 3.121(3) 161.0 . yes
N7 H7 Cl1 0.88 2.41 3.273(3) 165.7 2_547 yes
N8 H8 Cl3 0.88 2.28 3.149(4) 168.3 . yes
N9 H9B Cl4 0.88 2.27 3.135(3) 167.4 . yes
C5 H5A O9S 0.95 2.29 3.199(6) 159.3 2_657 yes
C88B H88B O8B 1.00 2.63 3.253(17) 120.1 2_557 yes
N4' H4' Cl6 0.88 2.41 3.255(4) 161.9 . yes
N5' H5' Cl5 0.88 2.35 3.205(3) 164.3 . yes
N6' H6' O8S 0.88 2.14 2.979(5) 159.5 . yes
N7' H7' Cl2 0.88 2.31 3.149(3) 158.9 1_554 yes
N8' H8' Cl4 0.88 2.35 3.187(3) 160.2 . yes
C11' H11' O11T 0.95 2.31 3.25(2) 170.4 . yes
C35' H35' O8S 0.95 2.35 3.284(5) 167.3 . yes
C69' H69' O5S 0.95 2.27 3.154(5) 155.2 . yes
O11S H11S Cl5 0.82 2.29 3.096(14) 166.5 . yes
O11T H11T Cl5 0.82 2.45 3.24(2) 159.7 . yes
O6S H6S Cl6 0.84 2.20 3.026(4) 168.7 . yes
O7S H7S O6S 0.84 1.96 2.688(7) 145.0 2_656 yes
O9S H9S Cl3 0.82 2.37 3.145(6) 157.9 . yes
O8S H8S O7S 0.84 1.96 2.759(7) 158.8 . yes
O3S H3S O2S 0.82 1.98 2.794(7) 172.8 . yes
O4S H4S Cl5 0.82 2.35 3.136(5) 161.6 2_656 yes
O10S H10S Cl3 0.82 1.90 2.713(13) 173.5 . yes
O5S H5S O1S 0.84 1.96 2.771(4) 161.1 2_547 yes
O12S H12F O4S 0.85 2.01 2.861(11) 180.0 . yes
